data_7125469
loop_
_publ_author_name
'M\"uller, Achim'
'Das, Samar K.'
'Kuhlmann, Christoph'
'B\"ogge, Hartmut'
'Schmidtmann, Marc'
'Diemann, Ekkehard'
'Krickemeyer, Erich'
'Hormes, Josef'
'Modrow, Hartwig'
'Schindler, Matthias'

_publ_section_title
;
 On the option of generating novel type surfaces with multiphilic ligands
 within the cavity of a giant metal--oxide based wheel type cluster:
 chemical reactions with well-defined nanoobjects
;
_journal_issue 7
_journal_name_full 'Chemical Communications'
_journal_page_first 655
_journal_paper_doi 10.1039/b100362n
_journal_year 2001
_chemical_formula_sum 'C66 H753 Mo154 N22 Na3 O804 S22'
_chemical_formula_weight 30272.96
_space_group_IT_number 12
_space_group_name_Hall '-C 2y'
_space_group_name_H-M_alt 'C 1 2/m 1'
_symmetry_cell_setting monoclinic
_symmetry_space_group_name_H-M 'C 1 2/m 1'
_atom_sites_solution_primary direct
_atom_sites_solution_secondary difmap
_audit_creation_method SHELXL
_cell_angle_alpha 90.00
_cell_angle_beta 107.8860(10)
_cell_angle_gamma 90.00
_cell_formula_units_Z 2
_cell_length_a 36.243(2)
_cell_length_b 42.788(2)
_cell_length_c 31.5410(15)
_cell_measurement_reflns_used 8192
_cell_measurement_temperature 183(2)
_cell_volume 46549(4)
_computing_cell_refinement 'Bruker AXS SAINT'
_computing_data_collection 'Bruker AXS SMART'
_computing_data_reduction 'Bruker AXS SAINT'
_computing_molecular_graphics 'Crystal Impact: DIAMOND; Bruker AXS: SHELXTL'
_computing_publication_material 'SHELXL-93 (Sheldrick, 1993)'
_computing_structure_refinement 'SHELXL-93 (Sheldrick, 1993)'
_computing_structure_solution 'SHELXS-97 (Sheldrick, 1997)'
_diffrn_ambient_temperature 183(2)
_diffrn_measurement_device 'Bruker AXS SMART'
_diffrn_measurement_method omega-scan
_diffrn_radiation_monochromator graphite
_diffrn_radiation_source 'fine-focus sealed tube'
_diffrn_radiation_type 'Mo K\a'
_diffrn_radiation_wavelength 0.71073
_diffrn_reflns_av_R_equivalents 0.0717
_diffrn_reflns_av_sigmaI/netI 0.1044
_diffrn_reflns_limit_h_max 45
_diffrn_reflns_limit_h_min -39
_diffrn_reflns_limit_k_max 54
_diffrn_reflns_limit_k_min -48
_diffrn_reflns_limit_l_max 39
_diffrn_reflns_limit_l_min -40
_diffrn_reflns_number 138023
_diffrn_reflns_theta_max 27.06
_diffrn_reflns_theta_min 0.68
_diffrn_standards_decay_% 0
_exptl_absorpt_coefficient_mu 2.156
_exptl_absorpt_correction_T_max 0.4912
_exptl_absorpt_correction_T_min 0.4187
_exptl_absorpt_correction_type multi-scan
_exptl_crystal_colour blue
_exptl_crystal_density_diffrn 2.160
_exptl_crystal_description unregular
_exptl_crystal_F_000 29176
_exptl_crystal_size_max 0.40
_exptl_crystal_size_mid 0.20
_exptl_crystal_size_min 0.20
_refine_diff_density_max 2.141
_refine_diff_density_min -1.701
_refine_diff_density_rms 0.230
_refine_ls_extinction_method none
_refine_ls_goodness_of_fit_all 1.011
_refine_ls_goodness_of_fit_obs 1.099
_refine_ls_matrix_type full
_refine_ls_number_parameters 1986
_refine_ls_number_reflns 50250
_refine_ls_number_restraints 60
_refine_ls_restrained_S_all 1.068
_refine_ls_restrained_S_obs 1.098
_refine_ls_R_factor_all 0.1517
_refine_ls_R_factor_obs 0.0654
_refine_ls_shift/esd_max 0.002
_refine_ls_shift/esd_mean 0.000
_refine_ls_structure_factor_coef Fsqd
_refine_ls_weighting_details 'w=1/[s^2^(Fo^2^)+( 0.1200P)^2^+300.0000P] where P=(Fo^2^+2Fc^2^)/3'
_refine_ls_weighting_scheme calc
_refine_ls_wR_factor_all 0.2456
_refine_ls_wR_factor_obs 0.1793
_reflns_number_observed 25857
_reflns_number_total 50782
_reflns_observed_criterion >2sigma(I)
_cod_data_source_file b100362n.txt
_cod_data_source_block nicki
_cod_depositor_comments
;
The following automatic conversions were performed:

data item '_refine_ls_weighting_scheme' value 'calc
w=1/[s^2^(Fo^2^)+( 0.1200P)^2^+300.0000P] where P=(Fo^2^+2Fc^2^)/3'
was changed to 'calc'. A new data item '_refine_ls_weighting_details'
was created with the value set to 'w=1/[s^2^(Fo^2^)+(
0.1200P)^2^+300.0000P] where P=(Fo^2^+2Fc^2^)/3'.

Automatic conversion script
Id: cif_fix_values 6909 2019-04-08 15:41:33Z antanas 

 Corrected the value of the '_diffrn_radiation_type' data item
 after consulting the original publication.

 Antanas Vaitkus,
 2019-12-11
;
_cod_original_cell_volume 46548.6(39)
_cod_original_sg_symbol_H-M C2/m
_cod_database_code 7125469

loop_
_symmetry_equiv_pos_as_xyz
'x, y, z'
'-x, y, -z'
'x+1/2, y+1/2, z'
'-x+1/2, y+1/2, -z'
'-x, -y, -z'
'x, -y, z'
'-x+1/2, -y+1/2, -z'
'x+1/2, -y+1/2, z'

loop_
_atom_site_aniso_label
_atom_site_aniso_U_11
_atom_site_aniso_U_22
_atom_site_aniso_U_33
_atom_site_aniso_U_23
_atom_site_aniso_U_13
_atom_site_aniso_U_12
Mo1 0.0442(7) 0.0662(8) 0.0474(7) 0.0012(6) 0.0074(6) 0.0137(6)
Mo2A 0.058(2) 0.104(2) 0.0314(10) 0.001(2) 0.0087(11) 0.034(2)
Mo2B 0.082(7) 0.099(7) 0.034(3) -0.010(5) -0.001(4) 0.037(5)
Mo3A 0.051(2) 0.099(2) 0.0308(11) -0.0025(14) 0.0059(12) 0.0307(14)
Mo3B 0.077(8) 0.117(9) 0.029(3) -0.011(5) -0.001(4) 0.044(6)
Mo4 0.0543(8) 0.0580(8) 0.0369(6) -0.0103(5) 0.0163(5) 0.0000(6)
Mo5 0.0788(10) 0.0423(7) 0.0568(8) 0.0007(6) 0.0405(7) 0.0024(6)
Mo6 0.1036(12) 0.0402(7) 0.0713(9) 0.0041(6) 0.0544(9) 0.0055(7)
Mo7 0.105(2) 0.0349(9) 0.0570(11) 0.000 0.0421(11) 0.000
Mo8 0.0487(7) 0.0788(9) 0.0329(6) 0.0018(6) 0.0070(5) 0.0214(7)
Mo9 0.0442(7) 0.0704(8) 0.0295(6) -0.0062(6) 0.0075(5) 0.0110(6)
Mo10 0.0323(6) 0.0458(6) 0.0294(5) -0.0035(5) 0.0096(4) -0.0021(5)
Mo11 0.0453(7) 0.0392(6) 0.0366(6) -0.0049(5) 0.0190(5) -0.0033(5)
Mo12 0.0578(8) 0.0344(6) 0.0446(7) 0.0000(5) 0.0235(6) 0.0006(5)
Mo13 0.0403(9) 0.0329(8) 0.0465(9) 0.000 0.0145(7) 0.000
Mo14 0.0419(7) 0.0550(7) 0.0321(6) 0.0029(5) 0.0055(5) -0.0095(5)
Mo15 0.0377(6) 0.0473(7) 0.0332(6) 0.0014(5) 0.0055(5) -0.0094(5)
Mo16 0.0371(6) 0.0392(6) 0.0303(5) -0.0035(4) 0.0072(4) -0.0069(5)
Mo17 0.0336(6) 0.0344(5) 0.0288(5) -0.0047(4) 0.0064(4) -0.0045(4)
Mo18 0.0322(6) 0.0343(5) 0.0328(5) -0.0039(4) 0.0062(4) -0.0037(4)
Mo19 0.0348(6) 0.0344(6) 0.0370(6) -0.0044(4) 0.0039(5) -0.0030(5)
Mo20 0.0412(6) 0.0359(6) 0.0361(6) -0.0014(5) 0.0011(5) -0.0007(5)
Mo21 0.0400(6) 0.0463(7) 0.0495(7) -0.0072(5) 0.0185(5) -0.0081(5)
Mo22 0.0367(6) 0.0471(6) 0.0427(6) -0.0185(5) 0.0161(5) -0.0105(5)
Mo23 0.0352(6) 0.0529(7) 0.0335(6) -0.0146(5) 0.0101(5) -0.0079(5)
Mo24 0.0374(9) 0.0568(10) 0.0303(8) 0.000 0.0081(7) 0.000
Mo25 0.0445(7) 0.0483(7) 0.0342(6) -0.0017(5) 0.0053(5) 0.0000(5)
Mo26 0.0416(6) 0.0433(6) 0.0325(6) -0.0021(5) 0.0062(5) -0.0025(5)
Mo27 0.0379(6) 0.0387(6) 0.0292(5) -0.0037(4) 0.0083(4) -0.0003(5)
Mo28 0.0375(6) 0.0339(5) 0.0280(5) -0.0048(4) 0.0100(4) -0.0014(4)
Mo29 0.0380(6) 0.0344(6) 0.0278(5) -0.0052(4) 0.0088(4) -0.0018(5)
Mo30 0.0437(6) 0.0353(6) 0.0287(5) -0.0050(4) 0.0081(5) -0.0014(5)
Mo31 0.0514(7) 0.0362(6) 0.0289(5) -0.0009(4) 0.0109(5) -0.0001(5)
Mo32 0.0339(6) 0.0578(7) 0.0312(6) -0.0012(5) 0.0076(5) -0.0035(5)
Mo33 0.0324(6) 0.0505(7) 0.0399(6) 0.0025(5) 0.0071(5) -0.0052(5)
Mo34 0.0367(6) 0.0411(6) 0.0381(6) 0.0014(5) 0.0058(5) -0.0066(5)
Mo35 0.0359(6) 0.0353(6) 0.0357(6) -0.0017(4) 0.0117(5) -0.0012(5)
Mo36 0.0428(7) 0.0363(6) 0.0476(7) -0.0021(5) 0.0080(5) -0.0018(5)
Mo37 0.0373(7) 0.0622(8) 0.0644(8) 0.0191(7) 0.0066(6) -0.0064(6)
Mo38 0.0413(7) 0.0680(9) 0.0796(10) 0.0293(8) 0.0038(7) -0.0079(6)
Mo39 0.0443(7) 0.0459(7) 0.0675(9) 0.0053(6) -0.0010(6) -0.0078(6)
Mo40 0.048(2) 0.043(2) 0.099(5) 0.000(3) 0.015(3) 0.0006(15)
Mo4J 0.063(4) 0.047(3) 0.122(6) 0.006(4) -0.013(4) -0.005(2)
O1 0.042(5) 0.056(6) 0.034(5) -0.003(4) 0.005(4) 0.012(4)
O2 0.065(7) 0.084(7) 0.033(5) -0.001(5) 0.011(5) 0.025(6)
O3 0.072(7) 0.101(9) 0.034(5) -0.002(5) -0.006(5) 0.035(6)
O4 0.055(6) 0.084(8) 0.056(6) -0.022(6) -0.015(5) 0.031(6)
O5 0.043(6) 0.095(8) 0.076(7) 0.009(6) 0.017(5) 0.001(6)
O6 0.072(8) 0.092(9) 0.126(11) 0.037(8) 0.041(8) 0.024(7)
O7 0.072(8) 0.156(11) 0.032(5) -0.015(6) 0.001(5) 0.073(8)
O8 0.109(10) 0.160(13) 0.034(6) -0.005(7) 0.007(6) 0.071(9)
O9 0.116(11) 0.212(17) 0.048(7) -0.013(9) -0.010(7) 0.108(12)
O10 0.093(10) 0.177(15) 0.071(9) 0.021(9) 0.025(8) -0.016(10)
O11 0.103(12) 0.219(20) 0.120(13) 0.094(14) 0.024(10) 0.012(12)
O12 0.081(8) 0.122(10) 0.032(5) -0.003(6) 0.008(5) 0.054(7)
O13 0.074(7) 0.081(7) 0.032(5) 0.002(5) 0.016(5) 0.017(6)
O14 0.129(12) 0.162(13) 0.041(6) -0.001(7) 0.011(7) 0.097(10)
O15 0.070(9) 0.156(13) 0.074(8) 0.034(9) 0.010(7) 0.013(9)
O16 0.098(13) 0.217(19) 0.102(12) -0.030(12) 0.026(10) -0.043(13)
O17 0.057(6) 0.041(5) 0.034(5) -0.007(4) 0.017(4) 0.001(4)
O18 0.056(6) 0.071(6) 0.028(5) -0.004(4) 0.008(4) 0.017(5)
O19 0.105(9) 0.062(6) 0.032(5) 0.000(5) 0.024(5) 0.021(6)
O20 0.100(10) 0.115(10) 0.071(8) -0.047(7) 0.045(7) -0.041(8)
O21 0.064(7) 0.090(8) 0.052(6) -0.004(6) 0.033(5) -0.007(6)
O22 0.090(8) 0.055(6) 0.056(6) 0.006(5) 0.047(6) 0.013(5)
O23 0.089(8) 0.037(5) 0.062(6) 0.002(4) 0.042(6) 0.003(5)
O24 0.070(8) 0.076(8) 0.109(10) 0.009(7) 0.018(7) -0.001(6)
O25 0.094(9) 0.053(6) 0.094(8) 0.001(6) 0.061(7) -0.009(6)
O26 0.122(10) 0.080(8) 0.054(7) -0.007(6) 0.046(7) 0.029(7)
O27 0.128(10) 0.037(5) 0.075(7) 0.011(5) 0.073(7) 0.006(6)
O28 0.156(12) 0.038(6) 0.068(7) 0.005(5) 0.066(8) 0.002(6)
O29 0.201(15) 0.052(7) 0.092(9) -0.005(6) 0.101(10) 0.008(8)
O30 0.124(12) 0.054(8) 0.122(12) -0.003(8) 0.039(10) -0.034(8)
O31 0.092(10) 0.083(9) 0.132(12) 0.028(8) 0.037(9) 0.034(7)
O32 0.055(6) 0.030(4) 0.057(6) 0.003(4) 0.024(5) 0.001(4)
O33 0.090(14) 0.109(14) 0.069(11) 0.000 0.004(10) 0.000
O34 0.072(12) 0.098(13) 0.106(14) 0.000 0.051(10) 0.000
O35 0.042(5) 0.059(6) 0.033(5) 0.003(4) 0.008(4) 0.007(4)
O36 0.039(5) 0.068(6) 0.032(5) 0.008(4) 0.008(4) -0.005(4)
O37 0.072(7) 0.056(6) 0.040(5) 0.004(4) 0.009(5) -0.003(5)
O38 0.048(7) 0.219(16) 0.073(8) 0.046(9) 0.019(6) -0.019(9)
O39 0.040(5) 0.068(6) 0.029(4) -0.001(4) 0.008(4) -0.006(4)
O40 0.043(5) 0.048(5) 0.023(4) -0.002(4) 0.010(3) -0.002(4)
O41 0.040(6) 0.180(13) 0.069(8) 0.017(8) 0.023(5) -0.017(7)
O42 0.051(6) 0.044(5) 0.055(6) -0.002(4) -0.003(5) -0.006(4)
O43 0.034(4) 0.040(5) 0.026(4) -0.006(3) 0.009(3) -0.006(4)
O44 0.031(4) 0.038(4) 0.035(4) -0.009(4) 0.007(3) 0.001(4)
O45 0.040(5) 0.038(5) 0.037(5) -0.013(4) 0.015(4) -0.007(4)
O46 0.042(5) 0.049(5) 0.041(5) 0.005(4) 0.019(4) -0.006(4)
O47 0.043(5) 0.033(4) 0.039(5) -0.005(4) 0.017(4) -0.005(4)
O48 0.063(6) 0.042(5) 0.044(5) -0.005(4) 0.008(4) -0.013(5)
O49 0.031(5) 0.079(7) 0.058(6) 0.002(5) 0.011(4) -0.008(5)
O50 0.035(5) 0.036(5) 0.042(5) -0.002(4) 0.014(4) -0.003(4)
O51 0.032(5) 0.036(5) 0.045(5) 0.000(4) 0.007(4) 0.000(4)
O52 0.064(6) 0.043(5) 0.049(6) -0.003(4) 0.000(5) 0.005(5)
O53 0.053(7) 0.060(7) 0.123(10) -0.008(6) 0.039(7) -0.007(5)
O54 0.042(7) 0.043(7) 0.029(6) 0.000 0.012(5) 0.000
O55 0.043(8) 0.040(7) 0.086(10) 0.000 0.020(7) 0.000
O56 0.048(8) 0.038(7) 0.045(7) 0.000 0.009(6) 0.000
O57 0.039(5) 0.050(5) 0.034(5) -0.003(4) 0.004(4) -0.013(4)
O58 0.036(5) 0.054(5) 0.037(5) -0.009(4) 0.012(4) -0.002(4)
O59 0.045(5) 0.049(5) 0.038(5) -0.002(4) 0.002(4) -0.002(4)
O60 0.048(6) 0.050(5) 0.041(5) 0.001(4) 0.009(4) 0.005(4)
O61 0.052(6) 0.070(7) 0.044(5) 0.008(5) 0.000(4) -0.018(5)
O62 0.032(5) 0.042(5) 0.035(4) 0.001(4) 0.005(4) 0.001(4)
O63 0.042(5) 0.042(5) 0.037(5) -0.002(4) 0.006(4) -0.008(4)
O64 0.041(5) 0.043(5) 0.039(5) -0.004(4) 0.006(4) -0.003(4)
O65 0.049(6) 0.059(6) 0.042(5) 0.016(4) 0.007(4) -0.013(5)
O66 0.036(5) 0.037(4) 0.024(4) -0.001(3) -0.002(3) -0.002(4)
O67 0.033(5) 0.040(5) 0.031(4) -0.005(4) 0.007(3) -0.006(4)
O68 0.043(5) 0.051(5) 0.043(5) 0.005(4) 0.001(4) -0.010(4)
O69 0.034(4) 0.032(4) 0.030(4) -0.003(3) 0.007(3) -0.006(3)
O70 0.038(5) 0.046(5) 0.030(4) -0.007(4) 0.009(4) -0.003(4)
O71 0.038(5) 0.038(5) 0.032(4) -0.010(4) 0.012(4) -0.007(4)
O72 0.040(5) 0.042(5) 0.039(5) -0.004(4) 0.004(4) -0.011(4)
O73 0.037(5) 0.037(4) 0.026(4) -0.004(3) 0.007(3) -0.002(4)
O74 0.033(5) 0.043(5) 0.047(5) 0.000(4) 0.008(4) 0.000(4)
O75 0.037(5) 0.032(4) 0.031(4) -0.008(3) 0.004(3) -0.005(4)
O76 0.034(5) 0.039(5) 0.036(5) -0.010(4) 0.000(4) -0.003(4)
O77 0.050(5) 0.043(5) 0.027(4) -0.009(4) 0.001(4) -0.002(4)
O78 0.031(4) 0.041(5) 0.028(4) -0.004(3) 0.005(3) -0.001(4)
O79 0.051(5) 0.034(5) 0.037(5) -0.004(4) 0.002(4) -0.008(4)
O80 0.047(6) 0.039(5) 0.061(6) -0.001(4) -0.002(5) -0.006(4)
O81 0.047(5) 0.044(5) 0.023(4) -0.005(4) 0.004(4) -0.002(4)
O82 0.055(6) 0.038(5) 0.024(4) -0.002(3) 0.002(4) -0.002(4)
O83 0.051(6) 0.042(5) 0.055(6) -0.001(4) 0.000(5) 0.008(4)
O84 0.037(5) 0.042(5) 0.034(4) -0.003(4) 0.005(4) -0.002(4)
O85 0.043(5) 0.048(5) 0.030(4) -0.002(4) 0.011(4) -0.010(4)
O86 0.052(6) 0.054(6) 0.048(5) -0.004(4) 0.020(4) -0.004(5)
O87 0.046(5) 0.036(4) 0.030(4) 0.001(3) 0.010(4) 0.007(4)
O88 0.042(5) 0.048(5) 0.061(6) -0.017(5) 0.017(4) -0.015(4)
O89 0.041(5) 0.032(4) 0.032(4) -0.007(3) 0.009(4) -0.001(4)
O90 0.035(5) 0.038(4) 0.033(4) -0.008(4) 0.006(4) -0.001(4)
O91 0.043(5) 0.051(5) 0.031(4) -0.009(4) 0.015(4) -0.002(4)
O92 0.042(7) 0.031(6) 0.034(6) 0.000 0.009(5) 0.000
O93 0.049(8) 0.052(8) 0.041(7) 0.000 0.005(6) 0.000
O94 0.059(6) 0.065(6) 0.045(5) -0.014(5) 0.009(5) 0.004(5)
O95 0.047(5) 0.046(5) 0.028(4) -0.006(4) 0.003(4) -0.006(4)
O96 0.036(5) 0.045(5) 0.034(4) -0.003(4) 0.008(4) -0.009(4)
O97 0.056(6) 0.059(6) 0.031(5) 0.000(4) 0.010(4) 0.004(5)
O98 0.053(6) 0.055(6) 0.040(5) -0.002(4) 0.020(4) 0.005(5)
O99 0.029(4) 0.052(5) 0.038(5) 0.000(4) 0.011(4) -0.003(4)
O100 0.042(5) 0.036(4) 0.034(4) -0.009(4) 0.015(4) -0.010(4)
O101 0.037(5) 0.050(5) 0.032(4) 0.004(4) 0.009(4) 0.002(4)
O102 0.050(5) 0.048(5) 0.029(4) -0.005(4) 0.011(4) 0.004(4)
O103 0.050(5) 0.039(5) 0.028(4) -0.006(4) 0.007(4) 0.002(4)
O104 0.035(5) 0.041(5) 0.039(5) 0.001(4) 0.017(4) -0.004(4)
O105 0.050(5) 0.036(5) 0.031(4) -0.003(4) 0.011(4) -0.004(4)
O106 0.039(5) 0.031(4) 0.032(4) -0.004(3) 0.013(4) -0.001(4)
O107 0.065(6) 0.058(6) 0.034(5) -0.014(4) 0.017(4) -0.008(5)
O108 0.053(6) 0.038(5) 0.048(5) 0.001(4) 0.018(4) 0.004(4)
O109 0.083(7) 0.047(5) 0.041(5) 0.004(4) 0.028(5) 0.001(5)
O110 0.047(6) 0.079(7) 0.039(5) 0.004(5) 0.010(4) 0.004(5)
O111 0.049(6) 0.055(6) 0.053(6) -0.010(5) 0.010(5) 0.002(5)
O112 0.043(6) 0.097(8) 0.043(5) -0.007(5) 0.015(4) 0.009(5)
O113 0.039(5) 0.072(7) 0.065(6) 0.023(5) -0.010(5) -0.020(5)
O114 0.031(5) 0.038(5) 0.048(5) 0.005(4) -0.003(4) -0.005(4)
O115 0.073(7) 0.046(5) 0.035(5) -0.005(4) 0.018(5) -0.010(5)
O116 0.058(6) 0.056(6) 0.068(7) 0.003(5) 0.032(5) 0.000(5)
O117 0.045(6) 0.054(6) 0.069(7) 0.020(5) -0.011(5) -0.013(5)
O118 0.042(5) 0.033(5) 0.053(5) -0.003(4) 0.006(4) -0.005(4)
O119 0.058(6) 0.043(5) 0.033(5) 0.002(4) 0.018(4) 0.002(4)
O120 0.075(7) 0.048(6) 0.043(5) 0.002(4) 0.019(5) 0.012(5)
O121 0.048(6) 0.038(5) 0.091(8) 0.005(5) -0.006(5) -0.013(4)
O122 0.104(9) 0.064(7) 0.087(8) -0.004(6) 0.063(7) 0.005(6)
O123 0.049(6) 0.056(6) 0.060(6) 0.022(5) 0.002(5) -0.003(5)
O124 0.054(7) 0.074(7) 0.080(8) 0.022(6) 0.001(6) -0.023(6)
O125 0.085(9) 0.094(9) 0.068(8) 0.018(7) 0.017(7) 0.020(7)
O126 0.046(6) 0.066(7) 0.096(8) 0.019(6) 0.022(6) 0.005(5)
O127 0.050(6) 0.059(7) 0.114(10) 0.034(6) -0.013(6) -0.017(5)
O128 0.097(10) 0.069(8) 0.099(10) 0.005(7) 0.003(8) 0.010(7)
O129 0.092(9) 0.113(10) 0.076(8) 0.043(7) 0.044(7) 0.008(8)
O130 0.044(7) 0.076(8) 0.186(15) 0.066(9) -0.005(8) -0.012(6)
O131 0.110(10) 0.089(9) 0.062(7) -0.028(6) 0.019(7) -0.013(7)
O132 0.064(7) 0.044(6) 0.128(11) 0.025(6) -0.023(7) -0.016(5)
O133 0.083(9) 0.087(9) 0.109(10) 0.011(7) 0.055(8) 0.005(7)
O134 0.050(10) 0.044(9) 0.184(20) 0.000 0.013(11) 0.000
O135 0.083(11) 0.065(9) 0.331(27) 0.038(13) -0.055(14) -0.017(8)
O136 0.152(14) 0.089(10) 0.193(17) 0.011(10) 0.128(14) 0.020(9)
O137 0.206(22) 0.284(25) 0.091(12) -0.021(14) 0.062(14) -0.075(19)
C1 0.079(13) 0.089(13) 0.079(13) -0.021(11) 0.035(11) -0.019(11)
C2 0.138(22) 0.166(24) 0.151(22) -0.050(20) 0.053(19) -0.002(19)
C3 0.234(37) 0.252(39) 0.320(46) 0.045(35) 0.214(36) 0.102(31)
C5 0.092(15) 0.089(14) 0.098(14) -0.010(12) 0.055(12) -0.032(12)
C6 0.153(23) 0.159(23) 0.156(23) 0.015(19) 0.060(19) -0.017(20)
C8 0.186(31) 0.233(35) 0.142(25) 0.059(25) 0.062(23) 0.015(27)
C9 0.064(15) 0.077(15) 0.078(16) 0.015(13) 0.014(12) 0.001(12)
C10 0.116(25) 0.160(27) 0.121(25) -0.010(23) 0.045(22) 0.021(21)
C11 0.130(30) 0.173(34) 0.142(31) -0.034(28) 0.046(26) -0.058(25)
C12 0.138(33) 0.222(41) 0.183(39) 0.081(34) 0.083(30) 0.021(30)

loop_
_atom_site_label
_atom_site_type_symbol
_atom_site_fract_x
_atom_site_fract_y
_atom_site_fract_z
_atom_site_U_iso_or_equiv
_atom_site_thermal_displace_type
_atom_site_occupancy
_atom_site_calc_flag
_atom_site_refinement_flags
Mo1 Mo 0.07318(4) 0.26973(3) -0.12897(4) 0.0541(3) Uani 1 d .
Mo2A Mo 0.16378(9) 0.26852(8) -0.02975(10) 0.0657(8) Uani 0.75 d P
Mo2B Mo 0.1502(3) 0.2531(2) -0.0290(3) 0.076(3) Uani 0.25 d P
Mo3A Mo 0.21823(9) 0.24878(8) 0.08120(11) 0.0619(8) Uani 0.75 d P
Mo3B Mo 0.2042(3) 0.2348(3) 0.0787(3) 0.078(3) Uani 0.25 d P
Mo4 Mo 0.23294(4) 0.21437(3) 0.19518(4) 0.0492(3) Uani 1 d .
Mo5 Mo 0.30518(4) 0.15299(3) 0.24918(4) 0.0548(3) Uani 1 d .
Mo6 Mo 0.32669(5) 0.07737(3) 0.29663(5) 0.0655(4) Uani 1 d .
Mo7 Mo 0.30321(7) 0.0000 0.33467(6) 0.0619(5) Uani 1 d S
Mo8 Mo 0.08091(4) 0.32376(3) -0.03012(4) 0.0547(3) Uani 1 d .
Mo9 Mo 0.17646(3) 0.29073(3) 0.16310(4) 0.0489(3) Uani 1 d .
Mo10 Mo 0.22594(3) 0.26846(3) 0.26661(3) 0.0358(2) Uani 1 d .
Mo11 Mo 0.25584(3) 0.20126(3) 0.31927(4) 0.0390(3) Uani 1 d .
Mo12 Mo 0.29511(4) 0.07268(3) 0.40173(4) 0.0438(3) Uani 1 d .
Mo13 Mo 0.31098(5) 0.0000 0.44145(5) 0.0396(4) Uani 1 d S
Mo14 Mo 0.07206(3) 0.38685(3) 0.04410(4) 0.0443(3) Uani 1 d .
Mo15 Mo 0.13084(3) 0.36720(3) 0.16098(4) 0.0406(3) Uani 1 d .
Mo16 Mo 0.18156(3) 0.33408(2) 0.27178(3) 0.0363(2) Uani 1 d .
Mo17 Mo 0.22993(3) 0.27729(2) 0.37094(3) 0.0330(2) Uani 1 d .
Mo18 Mo 0.26611(3) 0.20716(2) 0.43853(3) 0.0340(2) Uani 1 d .
Mo19 Mo 0.28945(3) 0.12824(2) 0.48787(4) 0.0370(2) Uani 1 d .
Mo20 Mo 0.30069(3) 0.04527(2) 0.52047(4) 0.0402(3) Uani 1 d .
Mo21 Mo 0.05388(3) 0.32567(3) 0.10167(4) 0.0442(3) Uani 1 d .
Mo22 Mo 0.13972(3) 0.26113(3) 0.28841(4) 0.0413(3) Uani 1 d .
Mo23 Mo 0.20465(3) 0.14556(3) 0.41049(4) 0.0406(3) Uani 1 d .
Mo24 Mo 0.22090(5) 0.0000 0.45489(5) 0.0420(4) Uani 1 d S
Mo25 Mo -0.00895(3) 0.39185(3) 0.07249(4) 0.0439(3) Uani 1 d .
Mo26 Mo 0.05263(3) 0.37175(3) 0.19492(4) 0.0403(3) Uani 1 d .
Mo27 Mo 0.10019(3) 0.33056(2) 0.30034(3) 0.0357(2) Uani 1 d .
Mo28 Mo 0.14683(3) 0.27702(2) 0.39535(3) 0.0332(2) Uani 1 d .
Mo29 Mo 0.18723(3) 0.21153(2) 0.47118(3) 0.0337(2) Uani 1 d .
Mo30 Mo 0.21162(3) 0.12836(2) 0.52330(3) 0.0366(2) Uani 1 d .
Mo31 Mo 0.21631(3) 0.04338(2) 0.54237(3) 0.0392(3) Uani 1 d .
Mo32 Mo -0.02620(3) 0.33652(3) 0.13515(3) 0.0415(3) Uani 1 d .
Mo33 Mo 0.01393(3) 0.29327(3) 0.22540(4) 0.0418(3) Uani 1 d .
Mo34 Mo 0.08749(3) 0.20565(3) 0.37959(4) 0.0399(3) Uani 1 d .
Mo35 Mo 0.12936(3) 0.15094(2) 0.45372(3) 0.0355(2) Uani 1 d .
Mo36 Mo 0.12911(3) 0.07304(3) 0.45907(4) 0.0436(3) Uani 1 d .
Mo37 Mo -0.06417(4) 0.23763(3) 0.24134(5) 0.0567(3) Uani 1 d .
Mo38 Mo -0.02135(4) 0.18696(3) 0.33203(5) 0.0663(4) Uani 1 d .
Mo39 Mo 0.04793(4) 0.12371(3) 0.38393(5) 0.0567(4) Uani 1 d .
Mo40 Mo 0.0271(3) 0.0425(2) 0.4132(2) 0.065(2) Uani 0.50 d P
Mo4J Mo 0.0307(3) 0.0401(2) 0.3941(2) 0.087(2) Uani 0.50 d P
O1 O 0.0338(2) 0.2997(2) -0.1709(3) 0.045(2) Uani 1 d .
O2 O 0.0669(3) 0.3096(2) -0.0955(3) 0.062(3) Uani 1 d .
O3 O 0.1173(3) 0.2614(3) -0.0860(3) 0.074(3) Uani 1 d .
O4 O 0.0764(3) 0.2490(3) -0.1767(3) 0.072(3) Uani 1 d .
O5 O 0.1152(3) 0.3043(3) -0.1485(4) 0.071(3) Uani 1 d .
O6 O 0.0412(4) 0.2476(3) -0.1145(5) 0.094(4) Uani 1 d .
O7 O 0.1206(3) 0.2981(3) -0.0161(3) 0.090(4) Uani 1 d .
O8 O 0.1893(4) 0.2711(3) 0.0311(3) 0.104(5) Uani 1 d .
O9 O 0.1848(4) 0.2340(4) -0.0404(4) 0.134(7) Uani 1 d .
O10 O 0.1834(4) 0.2960(4) -0.0503(4) 0.113(5) Uani 1 d .
O11 O 0.1239(5) 0.2374(5) -0.0055(6) 0.150(7) Uani 1 d .
O12 O 0.1863(3) 0.2752(3) 0.1169(3) 0.081(4) Uani 1 d .
O13 O 0.2272(3) 0.2227(2) 0.1374(3) 0.062(3) Uani 1 d .
O14 O 0.2314(4) 0.2171(4) 0.0550(4) 0.114(6) Uani 1 d .
O15 O 0.2562(4) 0.2687(4) 0.0981(4) 0.103(5) Uani 1 d .
O16 O 0.1602(5) 0.2243(5) 0.0696(5) 0.140(7) Uani 1 d .
O17 O 0.2482(3) 0.2264(2) 0.2607(3) 0.044(2) Uani 1 d .
O18 O 0.2145(3) 0.2584(2) 0.2013(3) 0.053(2) Uani 1 d .
O19 O 0.2672(3) 0.1835(2) 0.2092(3) 0.065(3) Uani 1 d .
O20 O 0.1917(4) 0.1959(3) 0.1930(4) 0.091(4) Uani 1 d .
O21 O 0.2893(3) 0.2437(3) 0.2030(3) 0.065(3) Uani 1 d .
O22 O 0.2808(3) 0.1730(2) 0.2985(3) 0.062(3) Uani 1 d .
O23 O 0.3237(3) 0.1217(2) 0.2932(3) 0.058(3) Uani 1 d .
O24 O 0.2492(3) 0.1283(3) 0.2391(4) 0.087(4) Uani 1 d .
O25 O 0.3428(3) 0.1776(2) 0.2636(4) 0.073(3) Uani 1 d .
O26 O 0.3116(4) 0.1336(3) 0.2042(3) 0.081(4) Uani 1 d .
O27 O 0.3073(4) 0.0840(2) 0.3544(3) 0.071(3) Uani 1 d .
O28 O 0.3103(4) 0.0332(2) 0.3047(4) 0.080(4) Uani 1 d .
O29 O 0.3299(5) 0.0698(3) 0.2443(4) 0.102(5) Uani 1 d .
O30 O 0.2640(5) 0.0801(3) 0.2693(5) 0.100(5) Uani 1 d .
O31 O 0.3735(4) 0.0726(3) 0.3300(5) 0.102(4) Uani 1 d .
O32 O 0.3092(3) 0.0274(2) 0.3894(3) 0.046(2) Uani 1 d .
O33 O 0.2511(5) 0.0000 0.3184(6) 0.094(6) Uani 1 d S
O34 O 0.3681(5) 0.0000 0.3609(6) 0.087(5) Uani 1 d S
O35 O 0.0420(2) 0.3544(2) -0.0733(3) 0.045(2) Uani 1 d .
O36 O 0.0915(2) 0.3533(2) 0.0144(3) 0.047(2) Uani 1 d .
O37 O 0.0462(3) 0.3025(2) -0.0171(3) 0.058(3) Uani 1 d .
O38 O 0.1217(3) 0.3563(4) -0.0553(4) 0.113(5) Uani 1 d .
O39 O 0.1579(2) 0.3305(2) 0.1473(3) 0.046(2) Uani 1 d .
O40 O 0.1936(2) 0.3028(2) 0.2305(2) 0.038(2) Uani 1 d .
O41 O 0.2359(3) 0.3155(4) 0.1736(4) 0.095(4) Uani 1 d .
O42 O 0.1359(3) 0.2717(2) 0.1644(3) 0.054(2) Uani 1 d .
O43 O 0.1998(2) 0.2933(2) 0.3070(2) 0.033(2) Uani 1 d .
O44 O 0.2398(2) 0.2475(2) 0.3263(3) 0.035(2) Uani 1 d .
O45 O 0.1691(2) 0.2457(2) 0.2584(3) 0.038(2) Uani 1 d .
O46 O 0.2671(2) 0.2891(2) 0.2780(3) 0.043(2) Uani 1 d .
O47 O 0.2714(2) 0.1958(2) 0.3797(3) 0.037(2) Uani 1 d .
O48 O 0.2103(3) 0.1871(2) 0.3055(3) 0.052(2) Uani 1 d .
O49 O 0.3162(2) 0.2270(2) 0.3385(3) 0.056(3) Uani 1 d .
O50 O 0.2984(2) 0.1077(2) 0.4351(3) 0.037(2) Uani 1 d .
O51 O 0.3036(2) 0.0448(2) 0.4578(3) 0.039(2) Uani 1 d .
O52 O 0.2464(3) 0.0674(2) 0.3826(3) 0.056(3) Uani 1 d .
O53 O 0.3618(3) 0.0741(2) 0.4339(4) 0.076(3) Uani 1 d .
O54 O 0.2463(3) 0.0000 0.4157(3) 0.037(3) Uani 1 d S
O55 O 0.3586(4) 0.0000 0.4676(5) 0.056(4) Uani 1 d S
O56 O 0.2908(4) 0.0000 0.4976(4) 0.045(3) Uani 1 d S
O57 O 0.0929(2) 0.3619(2) 0.1005(3) 0.043(2) Uani 1 d .
O58 O 0.0269(2) 0.3507(2) 0.0497(3) 0.042(2) Uani 1 d .
O59 O 0.0378(2) 0.4088(2) 0.0707(3) 0.047(2) Uani 1 d .
O60 O -0.0379(2) 0.3966(2) 0.0129(3) 0.047(2) Uani 1 d .
O61 O 0.1075(3) 0.4131(2) 0.0525(3) 0.059(3) Uani 1 d .
O62 O 0.0839(2) 0.3314(2) 0.1643(3) 0.037(2) Uani 1 d .
O63 O 0.1562(2) 0.3577(2) 0.2225(3) 0.041(2) Uani 1 d .
O64 O 0.0927(2) 0.3911(2) 0.1782(3) 0.042(2) Uani 1 d .
O65 O 0.1569(3) 0.3973(2) 0.1502(3) 0.051(2) Uani 1 d .
O66 O 0.1526(2) 0.3463(2) 0.3091(2) 0.035(2) Uani 1 d .
O67 O 0.1247(2) 0.3002(2) 0.2543(2) 0.035(2) Uani 1 d .
O68 O 0.2237(2) 0.3539(2) 0.2938(3) 0.048(2) Uani 1 d .
O69 O 0.1699(2) 0.2464(2) 0.3471(2) 0.033(2) Uani 1 d .
O70 O 0.2499(2) 0.2476(2) 0.4141(2) 0.038(2) Uani 1 d .
O71 O 0.1955(2) 0.2961(2) 0.3961(2) 0.036(2) Uani 1 d .
O72 O 0.2663(2) 0.3037(2) 0.3796(3) 0.042(2) Uani 1 d .
O73 O 0.2406(2) 0.2137(2) 0.4827(2) 0.034(2) Uani 1 d .
O74 O 0.3125(2) 0.2123(2) 0.4686(3) 0.042(2) Uani 1 d .
O75 O 0.2017(2) 0.1911(2) 0.4057(2) 0.035(2) Uani 1 d .
O76 O 0.2603(2) 0.1613(2) 0.4462(3) 0.039(2) Uani 1 d .
O77 O 0.2623(2) 0.1408(2) 0.5292(3) 0.042(2) Uani 1 d .
O78 O 0.2254(2) 0.1129(2) 0.4551(2) 0.034(2) Uani 1 d .
O79 O 0.2979(2) 0.0881(2) 0.5163(3) 0.043(2) Uani 1 d .
O80 O 0.3325(3) 0.1465(2) 0.5108(3) 0.053(2) Uani 1 d .
O81 O 0.2322(2) 0.0429(2) 0.4760(2) 0.040(2) Uani 1 d .
O82 O 0.2728(3) 0.0393(2) 0.5598(2) 0.041(2) Uani 1 d .
O83 O 0.3467(3) 0.0391(2) 0.5525(3) 0.053(2) Uani 1 d .
O84 O 0.0178(2) 0.3665(2) 0.1292(3) 0.039(2) Uani 1 d .
O85 O 0.0130(2) 0.3071(2) 0.1100(3) 0.041(2) Uani 1 d .
O86 O 0.0763(3) 0.2968(2) 0.0827(3) 0.050(2) Uani 1 d .
O87 O 0.1235(2) 0.2916(2) 0.3321(2) 0.037(2) Uani 1 d .
O88 O 0.0993(3) 0.2383(2) 0.2740(3) 0.050(2) Uani 1 d .
O89 O 0.1885(2) 0.1634(2) 0.4773(2) 0.036(2) Uani 1 d .
O90 O 0.1544(2) 0.1385(2) 0.4002(2) 0.036(2) Uani 1 d .
O91 O 0.2138(2) 0.1329(2) 0.3636(3) 0.041(2) Uani 1 d .
O92 O 0.2119(3) 0.0000 0.5175(4) 0.036(3) Uani 1 d S
O93 O 0.1736(4) 0.0000 0.4233(4) 0.050(3) Uani 1 d S
O94 O -0.0260(3) 0.4200(2) 0.0980(3) 0.058(3) Uani 1 d .
O95 O 0.0814(2) 0.3584(2) 0.2511(3) 0.042(2) Uani 1 d .
O96 O 0.0179(2) 0.3348(2) 0.1925(3) 0.039(2) Uani 1 d .
O97 O 0.0282(3) 0.4029(2) 0.2057(3) 0.050(2) Uani 1 d .
O98 O 0.0907(3) 0.3487(2) 0.3432(3) 0.048(2) Uani 1 d .
O99 O 0.0526(2) 0.3060(2) 0.2749(3) 0.039(2) Uani 1 d .
O100 O 0.1743(2) 0.2491(2) 0.4414(3) 0.037(2) Uani 1 d .
O101 O 0.1034(2) 0.2463(2) 0.3815(3) 0.040(2) Uani 1 d .
O102 O 0.1296(2) 0.3046(2) 0.4221(3) 0.043(2) Uani 1 d .
O103 O 0.1808(2) 0.2190(2) 0.5207(3) 0.040(2) Uani 1 d .
O104 O 0.1355(2) 0.1948(2) 0.4337(3) 0.037(2) Uani 1 d .
O105 O 0.2221(2) 0.0875(2) 0.5421(2) 0.039(2) Uani 1 d .
O106 O 0.1598(2) 0.1139(2) 0.4837(2) 0.034(2) Uani 1 d .
O107 O 0.2011(3) 0.1445(2) 0.5665(3) 0.052(2) Uani 1 d .
O108 O 0.1630(3) 0.0494(2) 0.5024(3) 0.046(2) Uani 1 d .
O109 O 0.2089(3) 0.0362(2) 0.5912(3) 0.055(3) Uani 1 d .
O110 O -0.0520(3) 0.3624(2) 0.1531(3) 0.056(2) Uani 1 d .
O111 O 0.0390(3) 0.2717(2) 0.1992(3) 0.054(2) Uani 1 d .
O112 O -0.0196(3) 0.3287(3) 0.2571(3) 0.061(3) Uani 1 d .
O113 O -0.0127(3) 0.2654(2) 0.2443(3) 0.064(3) Uani 1 d .
O114 O 0.0804(2) 0.1630(2) 0.4071(3) 0.042(2) Uani 1 d .
O115 O 0.1066(3) 0.1906(2) 0.3415(3) 0.051(2) Uani 1 d .
O116 O 0.0689(3) 0.2234(2) 0.4404(3) 0.058(3) Uani 1 d .
O117 O 0.0376(3) 0.2067(2) 0.3519(3) 0.062(3) Uani 1 d .
O118 O 0.0973(2) 0.1127(2) 0.4343(3) 0.045(2) Uani 1 d .
O119 O 0.1175(3) 0.1616(2) 0.4988(3) 0.044(2) Uani 1 d .
O120 O 0.1484(3) 0.0694(2) 0.4169(3) 0.055(3) Uani 1 d .
O121 O 0.0861(3) 0.0508(2) 0.4411(4) 0.065(3) Uani 1 d .
O122 O 0.1065(4) 0.0862(2) 0.5182(4) 0.077(3) Uani 1 d .
O123 O -0.0332(3) 0.2251(2) 0.2992(3) 0.058(3) Uani 1 d .
O124 O -0.0980(3) 0.2089(2) 0.2313(4) 0.074(3) Uani 1 d .
O125 O -0.0258(4) 0.2061(3) 0.2191(4) 0.084(4) Uani 1 d .
O126 O -0.0862(3) 0.2683(2) 0.2570(4) 0.069(3) Uani 1 d .
O127 O 0.0082(3) 0.1479(2) 0.3565(4) 0.083(4) Uani 1 d .
O128 O 0.0026(4) 0.1744(3) 0.2779(5) 0.094(4) Uani 1 d .
O129 O -0.0267(4) 0.1991(3) 0.3815(4) 0.090(4) Uani 1 d .
O130 O -0.0633(3) 0.1674(3) 0.3064(5) 0.111(6) Uani 1 d .
O131 O 0.0671(4) 0.1164(3) 0.3420(4) 0.089(4) Uani 1 d .
O132 O 0.0288(3) 0.0863(2) 0.3883(4) 0.091(4) Uani 1 d .
O133 O 0.0278(4) 0.1339(3) 0.4448(4) 0.087(4) Uani 1 d .
O134 O 0.0391(4) 0.0000 0.4198(7) 0.098(7) Uani 1 d S
O135 O -0.0168(4) 0.0360(3) 0.3686(8) 0.186(11) Uani 1 d .
O136 O 0.0126(5) 0.0523(3) 0.4539(6) 0.128(6) Uani 1 d .
O137 O 0.0532(6) 0.0316(6) 0.3544(6) 0.190(9) Uani 1 d .
C1 C 0.0000(6) 0.1884(5) 0.2415(7) 0.080(5) Uani 1 d U
C2 C 0.0343(9) 0.1825(8) 0.2245(11) 0.150(11) Uani 1 d U
C3 C 0.0316(12) 0.1974(10) 0.1820(17) 0.240(20) Uani 1 d U
C4A C 0.0672(12) 0.1644(9) 0.2484(13) 0.081(10) Uiso 0.50 d P
C4B C 0.0466(15) 0.1455(12) 0.2334(16) 0.111(15) Uiso 0.50 d P
C5 C 0.2436(6) 0.1031(6) 0.2574(7) 0.087(6) Uani 1 d U
C6 C 0.2023(9) 0.1024(8) 0.2665(11) 0.153(11) Uani 1 d U
C7A C 0.1795(12) 0.1277(10) 0.2551(14) 0.088(11) Uiso 0.50 d P
C7B C 0.1691(16) 0.1173(13) 0.2180(19) 0.131(18) Uiso 0.50 d P
C8 C 0.1929(10) 0.0791(9) 0.2926(11) 0.184(14) Uani 1 d U
C9 C 0.1299(7) 0.2317(6) 0.0360(9) 0.075(6) Uani 0.75 d PU
C10 C 0.0940(12) 0.2279(10) 0.0497(14) 0.130(13) Uani 0.75 d PU
C11 C 0.0935(11) 0.2240(10) 0.0881(14) 0.148(15) Uani 0.75 d PU
C12 C 0.0607(13) 0.2364(11) 0.0219(16) 0.174(18) Uani 0.75 d PU
O138 O -0.1525(3) 0.2499(2) 0.2806(3) 0.068(3) Uiso 1 d .
O139 O -0.0969(3) 0.3384(2) 0.2255(4) 0.071(3) Uiso 1 d .
O140 O 0.1846(4) 0.3785(3) 0.3880(4) 0.090(4) Uiso 1 d .
O141 O 0.0332(4) 0.1901(3) 0.4892(5) 0.114(5) Uiso 1 d .
O142 O 0.3943(5) 0.2361(4) 0.4978(5) 0.126(5) Uiso 1 d .
O143 O -0.1435(4) 0.1876(3) 0.2941(5) 0.115(5) Uiso 1 d .
O144 O 0.1522(5) 0.2349(4) 0.5919(5) 0.124(5) Uiso 1 d .
O145 O 0.1144(7) 0.0000 0.5259(8) 0.133(8) Uiso 1 d S
O146 O 0.4194(6) 0.0383(5) 0.4197(7) 0.171(8) Uiso 1 d .
O147 O 0.1151(6) 0.3976(4) 0.4098(6) 0.154(7) Uiso 1 d .
O148 O 0.0072(5) 0.3846(4) 0.2936(6) 0.148(6) Uiso 1 d .
O149 O -0.1128(6) 0.3995(5) 0.2043(7) 0.162(7) Uiso 1 d .
O150 O -0.1838(5) 0.1558(4) 0.3418(6) 0.150(7) Uiso 1 d .
O151 O 0.4621(11) 0.0000 0.4903(13) 0.239(16) Uiso 1 d S
O152 O 0.0014(9) 0.1302(7) 0.1865(11) 0.269(14) Uiso 1 d .
O153 O -0.1831(9) 0.2768(7) 0.1379(10) 0.266(13) Uiso 1 d .
O154 O 0.3089(7) 0.3042(6) 0.1945(9) 0.213(10) Uiso 1 d .
O155 O -0.0777(9) 0.4578(7) -0.1353(10) 0.255(13) Uiso 1 d .
O156 O 0.1810(7) 0.3385(6) 0.0635(8) 0.207(10) Uiso 1 d .
O157 O -0.1548(7) 0.2016(6) 0.1367(8) 0.206(10) Uiso 1 d .
O158 O -0.2234(11) 0.3432(9) 0.1039(13) 0.320(17) Uiso 1 d .
O159 O 0.1337(7) 0.4231(6) 0.2736(8) 0.215(10) Uiso 1 d .
O160 O 0.3067(11) 0.0000 0.6405(12) 0.220(15) Uiso 1 d S
O161 O 0.4261(14) 0.0000 0.5618(16) 0.285(21) Uiso 1 d S
O162 O 0.1651(9) 0.0774(7) 0.1847(10) 0.264(13) Uiso 1 d .
O163 O 0.0103(14) 0.2764(11) 0.3433(15) 0.400(24) Uiso 1 d .
O164 O 0.3481(9) 0.1579(7) 0.3866(10) 0.261(13) Uiso 1 d .
O165 O -0.1526(10) 0.3626(8) 0.1200(11) 0.282(14) Uiso 1 d .
O166 O 0.4066(9) 0.0769(7) 0.5206(10) 0.262(13) Uiso 1 d .
O167 O -0.0640(10) 0.0952(8) 0.3131(11) 0.286(14) Uiso 1 d .
O168 O 0.0655(9) 0.4238(7) 0.3163(10) 0.273(14) Uiso 1 d .
O169 O 0.2087(8) 0.4260(6) 0.3467(9) 0.223(11) Uiso 1 d .
O170 O 0.2385(9) 0.1833(7) -0.0226(11) 0.271(14) Uiso 1 d .
O171 O -0.0446(14) 0.0000 0.4676(16) 0.300(23) Uiso 1 d S
O172 O -0.0567(9) 0.4340(7) 0.1830(10) 0.266(13) Uiso 1 d .
O173 O 0.3236(16) 0.0000 0.2066(19) 0.343(27) Uiso 1 d S
O174 O 0.3939(15) 0.0000 0.2833(17) 0.318(24) Uiso 1 d S
O175 O -0.0790(13) 0.1821(10) 0.4229(14) 0.369(21) Uiso 1 d .
O176 O 0.0214(11) 0.3385(8) 0.3827(12) 0.311(17) Uiso 1 d .
O177 O 0.1144(9) 0.1979(7) 0.1966(11) 0.276(14) Uiso 1 d .
O178 O 0.4755(13) 0.0549(11) 0.3867(15) 0.400(24) Uiso 1 d .
O179 O 0.1174(11) 0.4261(9) -0.0488(12) 0.325(18) Uiso 1 d .
O180 O -0.2155(13) 0.0897(10) 0.3367(14) 0.377(21) Uiso 1 d .
O181 O 0.1536(12) 0.4693(9) 0.1157(14) 0.366(20) Uiso 1 d .
O182 O 0.3918(12) 0.1750(9) 0.4833(14) 0.358(20) Uiso 1 d .
O183 O -0.0572(11) 0.1082(9) 0.4003(13) 0.339(19) Uiso 1 d .
O184 O 0.0385(11) 0.1009(9) 0.5191(13) 0.336(18) Uiso 1 d .
O185 O -0.0654(6) 0.2696(5) 0.4068(7) 0.068(6) Uiso 0.50 d P
O186 O -0.0327(10) 0.2978(8) 0.4379(11) 0.140(12) Uiso 0.50 d P
O187 O -0.0319(14) 0.0000 0.0431(17) 0.136(17) Uiso 0.50 d SP
O188 O -0.0315(23) 0.0000 -0.0060(31) 0.262(38) Uiso 0.50 d SP
O189 O 0.1268(11) 0.1195(10) 0.2991(13) 0.153(14) Uiso 0.50 d P
O190 O 0.1380(12) 0.0906(10) 0.3162(14) 0.169(15) Uiso 0.50 d P
O191 O 0.1296(14) 0.1610(11) 0.2833(16) 0.204(19) Uiso 0.50 d P
O192 O 0.1159(13) 0.0195(9) 0.3395(15) 0.196(19) Uiso 0.50 d P
O193 O 0.1697(19) 0.0360(16) 0.3298(22) 0.293(30) Uiso 0.50 d P
O194 O -0.0151(17) 0.4769(13) -0.0191(18) 0.113(19) Uiso 0.25 d P
O195 O 0.4142(13) 0.1416(11) 0.3482(15) 0.191(17) Uiso 0.50 d P
O196 O 0.4392(14) 0.1030(11) 0.3146(16) 0.196(18) Uiso 0.50 d P
O197 O 0.0092(16) 0.2456(12) 0.0574(18) 0.211(20) Uiso 0.50 d P
O198 O 0.0357(14) 0.2358(10) 0.1031(16) 0.185(17) Uiso 0.50 d P
O199 O 0.0128(46) 0.2139(34) -0.0315(45) 0.276(62) Uiso 0.25 d P
O200 O 0.0823(17) 0.1732(13) 0.0172(20) 0.250(25) Uiso 0.50 d P
O201 O 0.0474(51) 0.2061(38) -0.0315(55) 0.320(75) Uiso 0.25 d P
O202 O 0.1444(13) 0.0144(10) 0.6216(15) 0.220(23) Uiso 0.50 d P
O203 O 0.1887(20) 0.3777(15) 0.0085(22) 0.290(30) Uiso 0.50 d P
O204 O 0.2476(11) 0.3806(9) 0.2103(13) 0.152(13) Uiso 0.50 d P
O205 O 0.2781(21) 0.0724(16) 0.1539(24) 0.315(34) Uiso 0.50 d P
O206 O 0.2503(28) 0.0000 0.6837(31) 0.290(43) Uiso 0.50 d SP
O207 O -0.2831(17) 0.3687(13) 0.1312(19) 0.245(24) Uiso 0.50 d P
O208 O 0.3607(43) 0.0000 0.1151(48) 0.448(80) Uiso 0.50 d SP
O209 O -0.0748(18) 0.0470(14) 0.4333(21) 0.264(27) Uiso 0.50 d P
O210 O 0.0520(33) 0.5000 -0.0977(37) 0.339(53) Uiso 0.50 d SP
O211 O 0.1969(19) 0.4328(15) 0.0895(21) 0.277(28) Uiso 0.50 d P
O212 O -0.1254(15) 0.4613(11) -0.2129(17) 0.218(21) Uiso 0.50 d P
O213 O -0.0775(19) 0.1745(15) 0.1373(22) 0.276(28) Uiso 0.50 d P

loop_
_atom_type_symbol
_atom_type_description
_atom_type_scat_dispersion_real
_atom_type_scat_dispersion_imag
_atom_type_scat_source
O O 0.0106 0.0060 'International Tables Vol C Tables 4.2.6.8 and 6.1.1.4'
H H 0.0000 0.0000 'International Tables Vol C Tables 4.2.6.8 and 6.1.1.4'
Mo Mo -1.6832 0.6857 'International Tables Vol C Tables 4.2.6.8 and 6.1.1.4'
C C 0.0033 0.0016 'International Tables Vol C Tables 4.2.6.8 and 6.1.1.4'
N N 0.0061 0.0033 'International Tables Vol C Tables 4.2.6.8 and 6.1.1.4'
S S 0.1246 0.1234 'International Tables Vol C Tables 4.2.6.8 and 6.1.1.4'
Na Na 0.0362 0.0249 'International Tables Vol C Tables 4.2.6.8 and 6.1.1.4'

loop_
_geom_angle_atom_site_label_1
_geom_angle_atom_site_label_2
_geom_angle_atom_site_label_3
_geom_angle
_geom_angle_site_symmetry_1
_geom_angle_site_symmetry_3
O6 Mo1 O4 100.3(6) . .
O6 Mo1 O3 102.4(6) . .
O4 Mo1 O3 105.5(4) . .
O6 Mo1 O2 97.9(6) . .
O4 Mo1 O2 153.2(5) . .
O3 Mo1 O2 89.4(4) . .
O6 Mo1 O1 97.3(5) . .
O4 Mo1 O1 88.8(4) . .
O3 Mo1 O1 153.0(5) . .
O2 Mo1 O1 69.5(3) . .
O6 Mo1 O5 175.5(5) . .
O4 Mo1 O5 82.8(5) . .
O3 Mo1 O5 79.8(5) . .
O2 Mo1 O5 78.1(4) . .
O1 Mo1 O5 79.4(4) . .
Mo2B Mo2A O10 158.9(10) . .
Mo2B Mo2A O9 68.2(11) . .
O10 Mo2A O9 105.5(9) . .
Mo2B Mo2A O8 97.5(10) . .
O10 Mo2A O8 103.3(7) . .
O9 Mo2A O8 98.1(5) . .
Mo2B Mo2A O3 64.5(9) . .
O10 Mo2A O3 96.1(6) . .
O9 Mo2A O3 90.0(5) . .
O8 Mo2A O3 156.0(6) . .
Mo2B Mo2A O7 89.3(10) . .
O10 Mo2A O7 95.2(7) . .
O9 Mo2A O7 157.5(8) . .
O8 Mo2A O7 85.5(4) . .
O3 Mo2A O7 78.8(4) . .
Mo2B Mo2A O11 22.3(10) . .
O10 Mo2A O11 166.6(7) . .
O9 Mo2A O11 85.9(9) . .
O8 Mo2A O11 81.6(7) . .
O3 Mo2A O11 76.5(6) . .
O7 Mo2A O11 72.6(7) . .
Mo2A Mo2B O11 145.9(14) . .
Mo2A Mo2B O9 83.7(12) . .
O11 Mo2B O9 121.4(12) . .
Mo2A Mo2B O3 91.8(10) . .
O11 Mo2B O3 104.0(9) . .
O9 Mo2B O3 101.1(7) . .
Mo2A Mo2B O8 59.9(8) . .
O11 Mo2B O8 94.0(9) . .
O9 Mo2B O8 91.8(7) . .
O3 Mo2B O8 147.6(8) . .
Mo2A Mo2B O7 69.7(9) . .
O11 Mo2B O7 83.6(10) . .
O9 Mo2B O7 153.3(10) . .
O3 Mo2B O7 79.4(5) . .
O8 Mo2B O7 76.1(5) . .
Mo2A Mo2B O10 13.9(7) . .
O11 Mo2B O10 155.8(11) . .
O9 Mo2B O10 80.6(9) . .
O3 Mo2B O10 79.1(6) . .
O8 Mo2B O10 73.7(6) . .
O7 Mo2B O10 73.3(6) . .
Mo2A Mo2B C9 129.0(11) . .
O11 Mo2B C9 22.6(9) . .
O9 Mo2B C9 115.3(9) . .
O3 Mo2B C9 125.9(9) . .
O8 Mo2B C9 72.1(8) . .
O7 Mo2B C9 83.9(7) . .
O10 Mo2B C9 142.5(8) . .
Mo3B Mo3A O15 159.7(13) . .
Mo3B Mo3A O14 67.5(12) . .
O15 Mo3A O14 104.3(8) . .
Mo3B Mo3A O8 97.4(11) . .
O15 Mo3A O8 102.4(7) . .
O14 Mo3A O8 99.3(5) . .
Mo3B Mo3A O13 65.7(10) . .
O15 Mo3A O13 96.6(6) . .
O14 Mo3A O13 89.6(5) . .
O8 Mo3A O13 156.3(6) . .
Mo3B Mo3A O12 90.8(11) . .
O15 Mo3A O12 95.4(7) . .
O14 Mo3A O12 158.1(7) . .
O8 Mo3A O12 85.6(5) . .
O13 Mo3A O12 78.5(4) . .
Mo3B Mo3A O16 23.2(12) . .
O15 Mo3A O16 167.7(7) . .
O14 Mo3A O16 86.6(8) . .
O8 Mo3A O16 81.3(7) . .
O13 Mo3A O16 77.3(6) . .
O12 Mo3A O16 73.0(6) . .
Mo3A Mo3B O16 145.8(17) . .
Mo3A Mo3B O14 86.0(13) . .
O16 Mo3B O14 120.5(11) . .
Mo3A Mo3B O13 92.0(10) . .
O16 Mo3B O13 102.7(10) . .
O14 Mo3B O13 100.4(8) . .
Mo3A Mo3B O8 61.3(11) . .
O16 Mo3B O8 93.3(10) . .
O14 Mo3B O8 94.3(8) . .
O13 Mo3B O8 148.6(7) . .
Mo3A Mo3B O15 13.6(8) . .
O16 Mo3B O15 156.2(11) . .
O14 Mo3B O15 81.4(9) . .
O13 Mo3B O15 80.3(6) . .
O8 Mo3B O15 74.6(6) . .
Mo3A Mo3B O12 69.7(10) . .
O16 Mo3B O12 83.1(9) . .
O14 Mo3B O12 155.5(10) . .
O13 Mo3B O12 78.5(5) . .
O8 Mo3B O12 76.7(6) . .
O15 Mo3B O12 74.4(6) . .
Mo3A Mo3B C9 129.4(14) . .
O16 Mo3B C9 23.0(9) . .
O14 Mo3B C9 114.8(9) . .
O13 Mo3B C9 125.1(9) . .
O8 Mo3B C9 71.0(7) . .
O15 Mo3B C9 142.8(8) . .
O12 Mo3B C9 84.1(7) . .
O20 Mo4 O19 101.9(6) . .
O20 Mo4 O13 103.0(5) . .
O19 Mo4 O13 104.7(4) . .
O20 Mo4 O18 97.2(5) . .
O19 Mo4 O18 153.5(4) . .
O13 Mo4 O18 88.5(4) . .
O20 Mo4 O17 97.1(4) . .
O19 Mo4 O17 89.1(4) . .
O13 Mo4 O17 152.5(4) . .
O18 Mo4 O17 70.3(3) . .
O20 Mo4 O21 174.5(5) . .
O19 Mo4 O21 81.5(5) . .
O13 Mo4 O21 80.1(4) . .
O18 Mo4 O21 78.2(4) . .
O17 Mo4 O21 78.5(3) . .
O25 Mo5 O26 102.8(6) . .
O25 Mo5 O23 99.7(5) . .
O26 Mo5 O23 99.0(5) . .
O25 Mo5 O19 96.1(5) . .
O26 Mo5 O19 92.0(5) . .
O23 Mo5 O19 158.2(4) . .
O25 Mo5 O22 92.0(5) . .
O26 Mo5 O22 164.3(5) . .
O23 Mo5 O22 83.4(4) . .
O19 Mo5 O22 81.1(4) . .
O25 Mo5 O24 166.2(5) . .
O26 Mo5 O24 90.2(6) . .
O23 Mo5 O24 82.7(5) . .
O19 Mo5 O24 78.5(5) . .
O22 Mo5 O24 74.7(5) . .
O31 Mo6 O29 102.8(7) . .
O31 Mo6 O23 100.5(5) . .
O29 Mo6 O23 98.7(5) . .
O31 Mo6 O28 94.8(6) . .
O29 Mo6 O28 93.2(5) . .
O23 Mo6 O28 158.0(5) . .
O31 Mo6 O27 90.8(6) . .
O29 Mo6 O27 165.4(6) . .
O23 Mo6 O27 83.7(4) . .
O28 Mo6 O27 80.3(4) . .
O31 Mo6 O30 165.7(6) . .
O29 Mo6 O30 90.0(7) . .
O23 Mo6 O30 83.6(5) . .
O28 Mo6 O30 77.8(5) . .
O27 Mo6 O30 75.9(5) . .
O28 Mo7 O28 107.0(6) 6 .
O28 Mo7 O33 99.3(6) 6 .
O28 Mo7 O33 99.3(6) . .
O28 Mo7 O32 156.5(5) 6 .
O28 Mo7 O32 89.7(4) . .
O33 Mo7 O32 94.0(5) . .
O28 Mo7 O32 89.7(4) 6 6
O28 Mo7 O32 156.5(5) . 6
O33 Mo7 O32 94.0(5) . 6
O32 Mo7 O32 70.1(5) . 6
O28 Mo7 O34 83.6(5) 6 .
O28 Mo7 O34 83.6(5) . .
O33 Mo7 O34 175.1(7) . .
O32 Mo7 O34 82.0(4) . .
O32 Mo7 O34 82.0(4) 6 .
O37 Mo8 O7 102.4(6) . .
O37 Mo8 O36 100.3(4) . .
O7 Mo8 O36 106.0(4) . .
O37 Mo8 O2 96.4(4) . .
O7 Mo8 O2 89.9(4) . .
O36 Mo8 O2 153.7(4) . .
O37 Mo8 O35 95.2(4) . .
O7 Mo8 O35 153.1(4) . .
O36 Mo8 O35 90.5(4) . .
O2 Mo8 O35 67.8(3) . .
O37 Mo8 O38 172.2(4) . .
O7 Mo8 O38 84.5(6) . .
O36 Mo8 O38 81.1(5) . .
O2 Mo8 O38 79.7(5) . .
O35 Mo8 O38 77.0(4) . .
O42 Mo9 O12 103.9(5) . .
O42 Mo9 O39 101.8(4) . .
O12 Mo9 O39 106.3(5) . .
O42 Mo9 O18 95.3(4) . .
O12 Mo9 O18 87.7(4) . .
O39 Mo9 O18 154.4(4) . .
O42 Mo9 O40 94.8(4) . .
O12 Mo9 O40 151.2(4) . .
O39 Mo9 O40 90.9(3) . .
O18 Mo9 O40 68.6(3) . .
O42 Mo9 O41 170.8(4) . .
O12 Mo9 O41 82.9(5) . .
O39 Mo9 O41 82.1(4) . .
O18 Mo9 O41 78.5(4) . .
O40 Mo9 O41 76.7(4) . .
O46 Mo10 O40 93.6(4) . .
O46 Mo10 O17 97.8(4) . .
O40 Mo10 O17 142.0(3) . .
O46 Mo10 O44 94.9(4) . .
O40 Mo10 O44 142.8(3) . .
O17 Mo10 O44 72.1(3) . .
O46 Mo10 O18 102.8(4) . .
O40 Mo10 O18 71.1(3) . .
O17 Mo10 O18 71.1(3) . .
O44 Mo10 O18 140.9(3) . .
O46 Mo10 O43 98.2(4) . .
O40 Mo10 O43 71.2(3) . .
O17 Mo10 O43 141.5(3) . .
O44 Mo10 O43 71.7(3) . .
O18 Mo10 O43 137.6(3) . .
O46 Mo10 O45 171.7(4) . .
O40 Mo10 O45 84.0(3) . .
O17 Mo10 O45 88.9(3) . .
O44 Mo10 O45 82.5(3) . .
O18 Mo10 O45 84.0(3) . .
O43 Mo10 O45 73.5(3) . .
O48 Mo11 O22 103.4(5) . .
O48 Mo11 O47 100.8(4) . .
O22 Mo11 O47 105.8(4) . .
O48 Mo11 O17 96.0(4) . .
O22 Mo11 O17 88.1(4) . .
O47 Mo11 O17 154.9(3) . .
O48 Mo11 O44 94.9(4) . .
O22 Mo11 O44 152.1(4) . .
O47 Mo11 O44 91.0(3) . .
O17 Mo11 O44 68.9(3) . .
O48 Mo11 O49 173.2(4) . .
O22 Mo11 O49 82.8(4) . .
O47 Mo11 O49 80.1(3) . .
O17 Mo11 O49 81.2(3) . .
O44 Mo11 O49 78.3(3) . .
O52 Mo12 O27 104.0(5) . .
O52 Mo12 O50 101.1(4) . .
O27 Mo12 O50 106.2(4) . .
O52 Mo12 O32 95.6(4) . .
O27 Mo12 O32 87.5(4) . .
O50 Mo12 O32 154.9(4) . .
O52 Mo12 O51 95.3(4) . .
O27 Mo12 O51 151.1(4) . .
O50 Mo12 O51 90.8(3) . .
O32 Mo12 O51 69.0(3) . .
O52 Mo12 O53 172.2(4) . .
O27 Mo12 O53 82.2(5) . .
O50 Mo12 O53 81.4(4) . .
O32 Mo12 O53 79.7(4) . .
O51 Mo12 O53 77.3(4) . .
O55 Mo13 O32 99.9(5) . .
O55 Mo13 O32 100.0(5) . 6
O32 Mo13 O32 71.7(5) . 6
O55 Mo13 O51 94.1(3) . 6
O32 Mo13 O51 142.3(3) . 6
O32 Mo13 O51 71.4(3) 6 6
O55 Mo13 O51 94.1(3) . .
O32 Mo13 O51 71.4(3) . .
O32 Mo13 O51 142.3(3) 6 .
O51 Mo13 O51 142.5(5) 6 .
O55 Mo13 O56 99.0(6) . .
O32 Mo13 O56 139.0(3) . .
O32 Mo13 O56 139.0(3) 6 .
O51 Mo13 O56 71.3(2) 6 .
O51 Mo13 O56 71.3(2) . .
O55 Mo13 O54 172.1(6) . .
O32 Mo13 O54 86.4(3) . .
O32 Mo13 O54 86.4(3) 6 .
O51 Mo13 O54 83.5(2) 6 .
O51 Mo13 O54 83.5(2) . .
O56 Mo13 O54 73.1(4) . .
O61 Mo14 O60 104.5(4) . 2
O61 Mo14 O59 99.7(5) . .
O60 Mo14 O59 89.1(4) 2 .
O61 Mo14 O36 101.4(5) . .
O60 Mo14 O36 86.2(4) 2 .
O59 Mo14 O36 158.9(4) . .
O61 Mo14 O57 98.9(4) . .
O60 Mo14 O57 156.4(3) 2 .
O59 Mo14 O57 89.5(4) . .
O36 Mo14 O57 86.6(3) . .
O61 Mo14 O58 167.0(4) . .
O60 Mo14 O58 87.1(3) 2 .
O59 Mo14 O58 74.2(3) . .
O36 Mo14 O58 85.0(3) . .
O57 Mo14 O58 69.9(3) . .
O65 Mo15 O63 103.9(4) . .
O65 Mo15 O64 98.5(4) . .
O63 Mo15 O64 89.4(4) . .
O65 Mo15 O39 102.5(4) . .
O63 Mo15 O39 86.4(3) . .
O64 Mo15 O39 159.1(4) . .
O65 Mo15 O57 99.2(4) . .
O63 Mo15 O57 156.9(3) . .
O64 Mo15 O57 89.2(3) . .
O39 Mo15 O57 86.8(3) . .
O65 Mo15 O62 167.4(3) . .
O63 Mo15 O62 86.8(3) . .
O64 Mo15 O62 74.7(3) . .
O39 Mo15 O62 84.6(3) . .
O57 Mo15 O62 70.5(3) . .
O68 Mo16 O63 102.9(4) . .
O68 Mo16 O66 102.1(4) . .
O63 Mo16 O66 98.4(4) . .
O68 Mo16 O40 104.6(4) . .
O63 Mo16 O40 88.3(3) . .
O66 Mo16 O40 150.2(3) . .
O68 Mo16 O43 95.9(4) . .
O63 Mo16 O43 155.5(3) . .
O66 Mo16 O43 92.6(3) . .
O40 Mo16 O43 71.8(3) . .
O68 Mo16 O67 168.6(3) . .
O63 Mo16 O67 88.2(3) . .
O66 Mo16 O67 73.2(3) . .
O40 Mo16 O67 78.1(3) . .
O43 Mo16 O67 74.2(3) . .
O72 Mo17 O70 103.4(4) . .
O72 Mo17 O71 103.5(4) . .
O70 Mo17 O71 98.4(4) . .
O72 Mo17 O44 103.9(4) . .
O70 Mo17 O44 88.0(3) . .
O71 Mo17 O44 149.5(3) . .
O72 Mo17 O43 95.0(3) . .
O70 Mo17 O43 155.4(3) . .
O71 Mo17 O43 92.8(3) . .
O44 Mo17 O43 71.6(3) . .
O72 Mo17 O69 168.6(3) . .
O70 Mo17 O69 88.0(3) . .
O71 Mo17 O69 73.4(3) . .
O44 Mo17 O69 77.1(3) . .
O43 Mo17 O69 74.3(3) . .
O74 Mo18 O70 104.0(4) . .
O74 Mo18 O73 101.2(4) . .
O70 Mo18 O73 90.3(3) . .
O74 Mo18 O47 101.2(4) . .
O70 Mo18 O47 87.2(3) . .
O73 Mo18 O47 157.4(3) . .
O74 Mo18 O76 100.6(4) . .
O70 Mo18 O76 155.2(3) . .
O73 Mo18 O76 87.8(3) . .
O47 Mo18 O76 85.2(3) . .
O74 Mo18 O75 168.3(3) . .
O70 Mo18 O75 86.9(3) . .
O73 Mo18 O75 74.1(3) . .
O47 Mo18 O75 83.3(3) . .
O76 Mo18 O75 68.8(3) . .
O80 Mo19 O79 102.6(4) . .
O80 Mo19 O77 100.2(4) . .
O79 Mo19 O77 88.6(4) . .
O80 Mo19 O50 101.3(4) . .
O79 Mo19 O50 87.3(3) . .
O77 Mo19 O50 158.5(3) . .
O80 Mo19 O76 100.8(4) . .
O79 Mo19 O76 156.6(3) . .
O77 Mo19 O76 88.3(3) . .
O50 Mo19 O76 87.2(3) . .
O80 Mo19 O78 168.9(4) . .
O79 Mo19 O78 87.2(3) . .
O77 Mo19 O78 74.5(3) . .
O50 Mo19 O78 84.3(3) . .
O76 Mo19 O78 69.7(3) . .
O83 Mo20 O79 102.8(4) . .
O83 Mo20 O82 102.8(4) . .
O79 Mo20 O82 99.1(4) . .
O83 Mo20 O51 104.3(4) . .
O79 Mo20 O51 87.6(3) . .
O82 Mo20 O51 149.8(3) . .
O83 Mo20 O56 95.4(4) . .
O79 Mo20 O56 156.0(4) . .
O82 Mo20 O56 91.8(4) . .
O51 Mo20 O56 72.7(4) . .
O83 Mo20 O81 168.3(4) . .
O79 Mo20 O81 88.7(3) . .
O82 Mo20 O81 73.2(3) . .
O51 Mo20 O81 77.7(3) . .
O56 Mo20 O81 74.0(4) . .
O86 Mo21 O85 103.8(4) . .
O86 Mo21 O58 106.0(4) . .
O85 Mo21 O58 98.4(4) . .
O86 Mo21 O62 105.7(4) . .
O85 Mo21 O62 98.0(3) . .
O58 Mo21 O62 139.4(3) . .
O86 Mo21 O57 97.7(4) . .
O85 Mo21 O57 158.5(4) . .
O58 Mo21 O57 75.3(3) . .
O62 Mo21 O57 75.9(3) . .
O86 Mo21 O84 177.0(4) . .
O85 Mo21 O84 73.2(3) . .
O58 Mo21 O84 74.2(3) . .
O62 Mo21 O84 75.4(3) . .
O57 Mo21 O84 85.2(3) . .
O88 Mo22 O45 104.8(4) . .
O88 Mo22 O69 104.8(4) . .
O45 Mo22 O69 97.7(4) . .
O88 Mo22 O67 105.6(4) . .
O45 Mo22 O67 97.9(4) . .
O69 Mo22 O67 140.8(3) . .
O88 Mo22 O87 98.0(4) . .
O45 Mo22 O87 157.2(3) . .
O69 Mo22 O87 76.4(3) . .
O67 Mo22 O87 75.3(3) . .
O88 Mo22 O43 177.5(3) . .
O45 Mo22 O43 72.8(3) . .
O69 Mo22 O43 76.1(3) . .
O67 Mo22 O43 74.7(3) . .
O87 Mo22 O43 84.4(3) . .
O91 Mo23 O90 104.4(4) . .
O91 Mo23 O75 105.8(4) . .
O90 Mo23 O75 97.3(3) . .
O91 Mo23 O78 105.2(4) . .
O90 Mo23 O78 99.0(3) . .
O75 Mo23 O78 139.9(3) . .
O91 Mo23 O76 99.0(4) . .
O90 Mo23 O76 156.5(3) . .
O75 Mo23 O76 75.0(3) . .
O78 Mo23 O76 75.4(3) . .
O91 Mo23 O89 177.6(3) . .
O90 Mo23 O89 73.1(3) . .
O75 Mo23 O89 74.8(3) . .
O78 Mo23 O89 75.3(3) . .
O76 Mo23 O89 83.4(3) . .
O93 Mo24 O54 103.9(6) . .
O93 Mo24 O81 105.5(3) . .
O54 Mo24 O81 98.0(3) . .
O93 Mo24 O81 105.5(3) . 6
O54 Mo24 O81 98.0(3) . 6
O81 Mo24 O81 140.2(4) . 6
O93 Mo24 O92 97.6(5) . .
O54 Mo24 O92 158.5(5) . .
O81 Mo24 O92 75.9(2) . .
O81 Mo24 O92 75.9(2) 6 .
O93 Mo24 O56 177.2(5) . .
O54 Mo24 O56 73.3(5) . .
O81 Mo24 O56 75.1(2) . .
O81 Mo24 O56 75.1(3) 6 .
O92 Mo24 O56 85.2(4) . .
O94 Mo25 O59 102.1(4) . .
O94 Mo25 O60 103.3(4) . .
O59 Mo25 O60 99.4(4) . .
O94 Mo25 O35 105.0(4) . 2
O59 Mo25 O35 149.9(4) . 2
O60 Mo25 O35 87.0(4) . 2
O94 Mo25 O84 96.2(4) . .
O59 Mo25 O84 92.4(3) . .
O60 Mo25 O84 154.5(4) . .
O35 Mo25 O84 72.1(3) 2 .
O94 Mo25 O58 168.1(4) . .
O59 Mo25 O58 72.4(3) . .
O60 Mo25 O58 88.2(3) . .
O35 Mo25 O58 78.5(3) 2 .
O84 Mo25 O58 73.9(3) . .
O97 Mo26 O95 103.1(4) . .
O97 Mo26 O64 102.0(4) . .
O95 Mo26 O64 98.5(4) . .
O97 Mo26 O96 105.4(4) . .
O95 Mo26 O96 87.5(3) . .
O64 Mo26 O96 149.8(3) . .
O97 Mo26 O84 95.2(4) . .
O95 Mo26 O84 155.8(3) . .
O64 Mo26 O84 93.0(3) . .
O96 Mo26 O84 72.3(3) . .
O97 Mo26 O62 168.3(3) . .
O95 Mo26 O62 88.1(3) . .
O64 Mo26 O62 72.9(3) . .
O96 Mo26 O62 77.8(3) . .
O84 Mo26 O62 75.0(3) . .
O98 Mo27 O95 104.8(4) . .
O98 Mo27 O66 99.1(4) . .
O95 Mo27 O66 89.3(3) . .
O98 Mo27 O99 101.7(4) . .
O95 Mo27 O99 87.3(3) . .
O66 Mo27 O99 159.1(3) . .
O98 Mo27 O87 98.1(4) . .
O95 Mo27 O87 157.1(3) . .
O66 Mo27 O87 88.4(3) . .
O99 Mo27 O87 86.7(3) . .
O98 Mo27 O67 166.7(4) . .
O95 Mo27 O67 87.2(3) . .
O66 Mo27 O67 74.8(3) . .
O99 Mo27 O67 84.4(3) . .
O87 Mo27 O67 70.2(3) . .
O102 Mo28 O100 104.2(4) . .
O102 Mo28 O71 100.2(4) . .
O100 Mo28 O71 89.7(3) . .
O102 Mo28 O101 100.5(4) . .
O100 Mo28 O101 86.8(3) . .
O71 Mo28 O101 159.2(3) . .
O102 Mo28 O87 99.9(3) . .
O100 Mo28 O87 155.7(3) . .
O71 Mo28 O87 89.1(3) . .
O101 Mo28 O87 85.7(3) . .
O102 Mo28 O69 168.4(3) . .
O100 Mo28 O69 86.4(3) . .
O71 Mo28 O69 74.8(3) . .
O101 Mo28 O69 84.5(3) . .
O87 Mo28 O69 69.9(3) . .
O103 Mo29 O100 102.9(4) . .
O103 Mo29 O73 104.0(4) . .
O100 Mo29 O73 98.3(3) . .
O103 Mo29 O104 104.0(4) . .
O100 Mo29 O104 88.0(3) . .
O73 Mo29 O104 149.0(3) . .
O103 Mo29 O89 96.1(3) . .
O100 Mo29 O89 155.3(3) . .
O73 Mo29 O89 92.2(3) . .
O104 Mo29 O89 72.0(3) . .
O103 Mo29 O75 168.9(3) . .
O100 Mo29 O75 88.1(3) . .
O73 Mo29 O75 72.6(3) . .
O104 Mo29 O75 77.3(3) . .
O89 Mo29 O75 73.7(3) . .
O107 Mo30 O105 101.8(4) . .
O107 Mo30 O77 105.4(4) . .
O105 Mo30 O77 98.0(4) . .
O107 Mo30 O106 103.3(4) . .
O105 Mo30 O106 88.2(3) . .
O77 Mo30 O106 148.6(3) . .
O107 Mo30 O89 97.3(4) . .
O105 Mo30 O89 155.0(3) . .
O77 Mo30 O89 92.1(3) . .
O106 Mo30 O89 71.8(3) . .
O107 Mo30 O78 171.0(4) . .
O105 Mo30 O78 87.1(3) . .
O77 Mo30 O78 72.7(3) . .
O106 Mo30 O78 77.0(3) . .
O89 Mo30 O78 74.2(3) . .
O109 Mo31 O105 103.6(4) . .
O109 Mo31 O82 100.1(4) . .
O105 Mo31 O82 89.0(3) . .
O109 Mo31 O108 102.1(4) . .
O105 Mo31 O108 87.4(3) . .
O82 Mo31 O108 157.7(3) . .
O109 Mo31 O92 100.0(4) . .
O105 Mo31 O92 156.3(4) . .
O82 Mo31 O92 88.7(4) . .
O108 Mo31 O92 85.8(4) . .
O109 Mo31 O81 168.0(4) . .
O105 Mo31 O81 87.0(3) . .
O82 Mo31 O81 74.1(3) . .
O108 Mo31 O81 83.7(3) . .
O92 Mo31 O81 69.7(4) . .
O110 Mo32 O2 102.4(5) . 2
O110 Mo32 O1 98.2(4) . 2
O2 Mo32 O1 72.2(4) 2 2
O110 Mo32 O35 93.1(4) . 2
O2 Mo32 O35 70.9(4) 2 2
O1 Mo32 O35 142.9(3) 2 2
O110 Mo32 O96 95.3(4) . .
O2 Mo32 O96 141.0(4) 2 .
O1 Mo32 O96 71.0(3) 2 .
O35 Mo32 O96 142.9(3) 2 .
O110 Mo32 O84 98.4(4) . .
O2 Mo32 O84 137.5(3) 2 .
O1 Mo32 O84 140.3(3) 2 .
O35 Mo32 O84 71.3(3) 2 .
O96 Mo32 O84 71.8(3) . .
O110 Mo32 O85 172.6(4) . .
O2 Mo32 O85 83.0(4) 2 .
O1 Mo32 O85 88.2(3) 2 .
O35 Mo32 O85 83.8(3) 2 .
O96 Mo32 O85 83.2(3) . .
O84 Mo32 O85 74.2(3) . .
O111 Mo33 O113 103.4(5) . .
O111 Mo33 O99 101.3(4) . .
O113 Mo33 O99 105.6(4) . .
O111 Mo33 O1 96.1(4) . 2
O113 Mo33 O1 88.0(4) . 2
O99 Mo33 O1 154.6(4) . 2
O111 Mo33 O96 95.3(4) . .
O113 Mo33 O96 151.7(4) . .
O99 Mo33 O96 91.0(3) . .
O1 Mo33 O96 68.8(3) 2 .
O111 Mo33 O112 172.9(4) . .
O113 Mo33 O112 83.3(5) . .
O99 Mo33 O112 78.7(3) . .
O1 Mo33 O112 81.7(3) 2 .
O96 Mo33 O112 77.6(3) . .
O115 Mo34 O117 104.0(5) . .
O115 Mo34 O101 101.1(4) . .
O117 Mo34 O101 105.0(4) . .
O115 Mo34 O114 95.2(4) . .
O117 Mo34 O114 89.4(4) . .
O101 Mo34 O114 154.7(3) . .
O115 Mo34 O104 94.4(4) . .
O117 Mo34 O104 152.8(4) . .
O101 Mo34 O104 90.6(3) . .
O114 Mo34 O104 68.9(3) . .
O115 Mo34 O116 171.6(4) . .
O117 Mo34 O116 83.5(5) . .
O101 Mo34 O116 80.3(3) . .
O114 Mo34 O116 80.8(3) . .
O104 Mo34 O116 77.3(3) . .
O119 Mo35 O118 102.0(4) . .
O119 Mo35 O114 98.8(4) . .
O118 Mo35 O114 71.4(3) . .
O119 Mo35 O106 93.7(4) . .
O118 Mo35 O106 71.2(3) . .
O114 Mo35 O106 142.3(3) . .
O119 Mo35 O104 95.4(4) . .
O118 Mo35 O104 141.2(3) . .
O114 Mo35 O104 71.8(3) . .
O106 Mo35 O104 142.3(3) . .
O119 Mo35 O89 97.5(4) . .
O118 Mo35 O89 138.5(3) . .
O114 Mo35 O89 140.6(3) . .
O106 Mo35 O89 71.3(3) . .
O104 Mo35 O89 71.2(3) . .
O119 Mo35 O90 171.2(4) . .
O118 Mo35 O90 84.5(3) . .
O114 Mo35 O90 88.8(3) . .
O106 Mo35 O90 82.7(3) . .
O104 Mo35 O90 82.8(3) . .
O89 Mo35 O90 73.7(3) . .
O120 Mo36 O121 103.6(5) . .
O120 Mo36 O108 101.0(4) . .
O121 Mo36 O108 105.5(4) . .
O120 Mo36 O118 95.5(4) . .
O121 Mo36 O118 89.2(4) . .
O108 Mo36 O118 154.5(4) . .
O120 Mo36 O106 93.9(4) . .
O121 Mo36 O106 152.5(4) . .
O108 Mo36 O106 91.5(3) . .
O118 Mo36 O106 67.9(3) . .
O120 Mo36 O122 170.9(4) . .
O121 Mo36 O122 83.9(5) . .
O108 Mo36 O122 81.7(4) . .
O118 Mo36 O122 79.2(4) . .
O106 Mo36 O122 77.2(3) . .
O126 Mo37 O124 103.9(5) . .
O126 Mo37 O123 97.5(5) . .
O124 Mo37 O123 98.9(4) . .
O126 Mo37 O4 97.6(5) . 2
O124 Mo37 O4 93.7(5) . 2
O123 Mo37 O4 157.4(4) . 2
O126 Mo37 O113 92.2(5) . .
O124 Mo37 O113 163.5(5) . .
O123 Mo37 O113 82.4(4) . .
O4 Mo37 O113 80.3(4) 2 .
O126 Mo37 O125 166.4(5) . .
O124 Mo37 O125 89.2(6) . .
O123 Mo37 O125 83.6(4) . .
O4 Mo37 O125 77.8(5) 2 .
O113 Mo37 O125 74.5(5) . .
O130 Mo38 O129 104.4(7) . .
O130 Mo38 O123 98.2(5) . .
O129 Mo38 O123 99.6(5) . .
O130 Mo38 O127 93.8(5) . .
O129 Mo38 O127 95.6(6) . .
O123 Mo38 O127 157.6(5) . .
O130 Mo38 O117 165.6(7) . .
O129 Mo38 O117 89.7(5) . .
O123 Mo38 O117 82.2(4) . .
O127 Mo38 O117 81.5(4) . .
O130 Mo38 O128 91.1(7) . .
O129 Mo38 O128 163.9(5) . .
O123 Mo38 O128 82.2(5) . .
O127 Mo38 O128 78.7(5) . .
O117 Mo38 O128 74.6(5) . .
O131 Mo39 O132 99.0(6) . .
O131 Mo39 O127 101.1(6) . .
O132 Mo39 O127 106.8(5) . .
O131 Mo39 O118 95.3(5) . .
O132 Mo39 O118 90.2(4) . .
O127 Mo39 O118 154.0(5) . .
O131 Mo39 O114 95.8(5) . .
O132 Mo39 O114 155.5(5) . .
O127 Mo39 O114 89.2(4) . .
O118 Mo39 O114 69.1(3) . .
O131 Mo39 O133 174.8(5) . .
O132 Mo39 O133 82.7(6) . .
O127 Mo39 O133 83.0(6) . .
O118 Mo39 O133 79.7(4) . .
O114 Mo39 O133 80.9(4) . .
Mo4J Mo40 O136 169.8(19) . .
Mo4J Mo40 O135 68.8(16) . .
O136 Mo40 O135 104.0(11) . .
Mo4J Mo40 O134 81.2(16) . .
O136 Mo40 O134 106.8(10) . .
O135 Mo40 O134 93.2(8) . .
Mo4J Mo40 O132 75.7(15) . .
O136 Mo40 O132 97.3(8) . .
O135 Mo40 O132 87.9(7) . .
O134 Mo40 O132 154.8(9) . .
Mo4J Mo40 O121 86.9(15) . .
O136 Mo40 O121 99.6(8) . .
O135 Mo40 O121 155.3(10) . .
O134 Mo40 O121 86.9(6) . .
O132 Mo40 O121 81.8(5) . .
Mo4J Mo40 O137 11.9(14) . .
O136 Mo40 O137 174.6(9) . .
O135 Mo40 O137 80.0(10) . .
O134 Mo40 O137 76.2(9) . .
O132 Mo40 O137 79.2(8) . .
O121 Mo40 O137 76.0(6) . .
Mo40 Mo4J O135 89.6(18) . .
Mo40 Mo4J O137 163.6(19) . .
O135 Mo4J O137 105.9(12) . .
Mo40 Mo4J O134 78.4(16) . .
O135 Mo4J O134 96.7(8) . .
O137 Mo4J O134 94.1(11) . .
Mo40 Mo4J O132 85.4(15) . .
O135 Mo4J O132 93.3(7) . .
O137 Mo4J O132 98.8(10) . .
O134 Mo4J O132 160.8(8) . .
Mo40 Mo4J O121 75.2(15) . .
O135 Mo4J O121 164.2(10) . .
O137 Mo4J O121 89.7(8) . .
O134 Mo4J O121 84.5(6) . .
O132 Mo4J O121 81.4(5) . .
Mo40 Mo4J O136 7.2(13) . .
O135 Mo4J O136 84.6(11) . .
O137 Mo4J O136 169.5(10) . .
O134 Mo4J O136 84.2(8) . .
O132 Mo4J O136 80.5(6) . .
O121 Mo4J O136 79.8(6) . .
Mo32 O1 Mo33 110.5(4) 2 2
Mo32 O1 Mo1 108.4(4) 2 .
Mo33 O1 Mo1 133.9(4) 2 .
Mo32 O2 Mo1 109.7(4) 2 .
Mo32 O2 Mo8 111.6(4) 2 .
Mo1 O2 Mo8 136.5(5) . .
Mo1 O3 Mo2B 158.5(8) . .
Mo1 O3 Mo2A 158.4(6) . .
Mo2B O3 Mo2A 23.6(3) . .
Mo1 O4 Mo37 158.0(5) . 2
Mo8 O7 Mo2A 155.0(6) . .
Mo8 O7 Mo2B 150.5(7) . .
Mo2A O7 Mo2B 21.1(3) . .
Mo2A O8 Mo3A 144.5(8) . .
Mo2A O8 Mo3B 128.8(8) . .
Mo3A O8 Mo3B 21.3(3) . .
Mo2A O8 Mo2B 22.6(3) . .
Mo3A O8 Mo2B 127.9(8) . .
Mo3B O8 Mo2B 108.7(8) . .
Mo2B O9 Mo2A 28.1(4) . .
Mo2A O10 Mo2B 7.1(3) . .
C9 O11 Mo2B 130.0(18) . .
C9 O11 Mo2A 122.1(16) . .
Mo2B O11 Mo2A 11.8(5) . .
Mo9 O12 Mo3A 156.5(6) . .
Mo9 O12 Mo3B 152.6(7) . .
Mo3A O12 Mo3B 19.6(3) . .
Mo4 O13 Mo3B 160.0(7) . .
Mo4 O13 Mo3A 157.8(6) . .
Mo3B O13 Mo3A 22.3(3) . .
Mo3B O14 Mo3A 26.5(4) . .
Mo3A O15 Mo3B 6.7(4) . .
C9 O16 Mo3B 128.5(18) . .
C9 O16 Mo3A 121.6(16) . .
Mo3B O16 Mo3A 11.0(5) . .
Mo10 O17 Mo4 109.2(4) . .
Mo10 O17 Mo11 109.2(4) . .
Mo4 O17 Mo11 133.7(4) . .
Mo10 O18 Mo4 109.0(4) . .
Mo10 O18 Mo9 110.1(4) . .
Mo4 O18 Mo9 138.6(4) . .
Mo4 O19 Mo5 157.3(5) . .
Mo11 O22 Mo5 154.6(5) . .
Mo5 O23 Mo6 138.3(6) . .
C5 O24 Mo5 127.2(13) . .
Mo12 O27 Mo6 156.2(5) . .
Mo7 O28 Mo6 156.4(6) . .
C5 O30 Mo6 129.0(12) . .
Mo13 O32 Mo7 108.9(4) . .
Mo13 O32 Mo12 110.0(4) . .
Mo7 O32 Mo12 136.6(4) . .
Mo25 O35 Mo32 108.9(4) 2 2
Mo25 O35 Mo8 141.0(4) 2 .
Mo32 O35 Mo8 109.2(4) 2 .
Mo8 O36 Mo14 147.8(5) . .
Mo9 O39 Mo15 147.5(5) . .
Mo10 O40 Mo16 109.0(3) . .
Mo10 O40 Mo9 109.6(4) . .
Mo16 O40 Mo9 140.4(4) . .
Mo16 O43 Mo17 141.3(4) . .
Mo16 O43 Mo10 103.4(3) . .
Mo17 O43 Mo10 102.7(3) . .
Mo16 O43 Mo22 103.2(3) . .
Mo17 O43 Mo22 101.9(3) . .
Mo10 O43 Mo22 95.9(3) . .
Mo10 O44 Mo17 109.0(4) . .
Mo10 O44 Mo11 108.8(3) . .
Mo17 O44 Mo11 142.0(4) . .
Mo22 O45 Mo10 117.8(4) . .
Mo11 O47 Mo18 148.8(5) . .
Mo12 O50 Mo19 148.2(5) . .
Mo20 O51 Mo13 108.2(4) . .
Mo20 O51 Mo12 142.4(4) . .
Mo13 O51 Mo12 108.8(4) . .
Mo24 O54 Mo13 117.7(5) . .
Mo20 O56 Mo20 140.3(6) . 6
Mo20 O56 Mo13 103.0(4) . .
Mo20 O56 Mo13 103.0(4) 6 .
Mo20 O56 Mo24 103.2(3) . .
Mo20 O56 Mo24 103.2(3) 6 .
Mo13 O56 Mo24 95.9(4) . .
Mo15 O57 Mo14 138.3(4) . .
Mo15 O57 Mo21 109.7(4) . .
Mo14 O57 Mo21 109.5(4) . .
Mo21 O58 Mo14 104.5(3) . .
Mo21 O58 Mo25 109.0(3) . .
Mo14 O58 Mo25 89.6(3) . .
Mo25 O59 Mo14 122.3(4) . .
Mo25 O60 Mo14 159.7(5) . 2
Mo21 O62 Mo15 103.1(3) . .
Mo21 O62 Mo26 108.0(3) . .
Mo15 O62 Mo26 89.3(3) . .
Mo16 O63 Mo15 158.1(5) . .
Mo26 O64 Mo15 121.9(4) . .
Mo16 O66 Mo27 121.6(4) . .
Mo22 O67 Mo27 103.2(3) . .
Mo22 O67 Mo16 107.9(3) . .
Mo27 O67 Mo16 89.1(2) . .
Mo22 O69 Mo28 103.2(3) . .
Mo22 O69 Mo17 107.6(3) . .
Mo28 O69 Mo17 87.7(2) . .
Mo17 O70 Mo18 157.7(4) . .
Mo17 O71 Mo28 122.8(4) . .
Mo29 O73 Mo18 123.9(4) . .
Mo23 O75 Mo18 103.6(3) . .
Mo23 O75 Mo29 108.1(3) . .
Mo18 O75 Mo29 88.0(2) . .
Mo18 O76 Mo19 136.2(4) . .
Mo18 O76 Mo23 111.7(4) . .
Mo19 O76 Mo23 110.7(4) . .
Mo30 O77 Mo19 122.9(4) . .
Mo23 O78 Mo19 103.3(3) . .
Mo23 O78 Mo30 107.6(3) . .
Mo19 O78 Mo30 88.8(2) . .
Mo20 O79 Mo19 157.4(5) . .
Mo24 O81 Mo31 103.3(3) . .
Mo24 O81 Mo20 107.7(3) . .
Mo31 O81 Mo20 88.4(2) . .
Mo20 O82 Mo31 122.8(4) . .
Mo25 O84 Mo26 141.9(4) . .
Mo25 O84 Mo32 103.3(3) . .
Mo26 O84 Mo32 102.8(4) . .
Mo25 O84 Mo21 102.9(3) . .
Mo26 O84 Mo21 101.6(3) . .
Mo32 O84 Mo21 95.6(3) . .
Mo21 O85 Mo32 117.0(4) . .
Mo27 O87 Mo28 137.9(4) . .
Mo27 O87 Mo22 110.4(3) . .
Mo28 O87 Mo22 109.8(3) . .
Mo29 O89 Mo30 141.0(4) . .
Mo29 O89 Mo35 103.1(3) . .
Mo30 O89 Mo35 102.4(3) . .
Mo29 O89 Mo23 103.3(3) . .
Mo30 O89 Mo23 102.9(3) . .
Mo35 O89 Mo23 95.9(3) . .
Mo23 O90 Mo35 117.2(4) . .
Mo31 O92 Mo31 136.0(6) . 6
Mo31 O92 Mo24 110.6(3) . .
Mo31 O92 Mo24 110.6(3) 6 .
Mo26 O95 Mo27 158.0(5) . .
Mo26 O96 Mo32 108.7(4) . .
Mo26 O96 Mo33 142.2(4) . .
Mo32 O96 Mo33 108.7(3) . .
Mo33 O99 Mo27 148.4(5) . .
Mo29 O100 Mo28 157.5(4) . .
Mo34 O101 Mo28 148.7(5) . .
Mo35 O104 Mo29 108.7(4) . .
Mo35 O104 Mo34 108.7(4) . .
Mo29 O104 Mo34 142.5(4) . .
Mo30 O105 Mo31 158.4(5) . .
Mo35 O106 Mo30 108.9(3) . .
Mo35 O106 Mo36 109.6(3) . .
Mo30 O106 Mo36 141.2(4) . .
Mo36 O108 Mo31 148.1(5) . .
Mo33 O113 Mo37 155.0(5) . .
Mo35 O114 Mo39 109.5(4) . .
Mo35 O114 Mo34 109.9(4) . .
Mo39 O114 Mo34 134.8(4) . .
Mo34 O117 Mo38 153.7(5) . .
Mo35 O118 Mo39 109.8(4) . .
Mo35 O118 Mo36 110.7(4) . .
Mo39 O118 Mo36 137.3(4) . .
Mo36 O121 Mo40 157.1(6) . .
Mo36 O121 Mo4J 152.1(6) . .
Mo40 O121 Mo4J 18.0(3) . .
Mo37 O123 Mo38 136.9(5) . .
C1 O125 Mo37 129.1(12) . .
Mo39 O127 Mo38 159.1(6) . .
C1 O128 Mo38 130.2(13) . .
Mo39 O132 Mo4J 154.9(8) . .
Mo39 O132 Mo40 157.0(6) . .
Mo4J O132 Mo40 18.9(3) . .
Mo40 O134 Mo40 154.0(11) 6 .
Mo40 O134 Mo4J 20.3(3) 6 6
Mo40 O134 Mo4J 147.0(11) . 6
Mo40 O134 Mo4J 147.0(11) 6 .
Mo40 O134 Mo4J 20.3(3) . .
Mo4J O134 Mo4J 131.5(13) 6 .
Mo4J O135 Mo40 21.7(4) . .
Mo40 O136 Mo4J 3.0(6) . .
Mo4J O137 Mo40 4.5(5) . .
O125 C1 O128 129.6(19) . .
O125 C1 C2 117.1(23) . .
O128 C1 C2 113.3(24) . .
C4A C2 C3 122.3(33) . .
C4A C2 C1 123.1(33) . .
C3 C2 C1 114.6(28) . .
C4A C2 C4B 41.3(22) . .
C3 C2 C4B 121.1(31) . .
C1 C2 C4B 108.0(30) . .
C4B C4A C2 80.1(38) . .
C4A C4B C2 58.5(32) . .
O30 C5 O24 131.3(19) . .
O30 C5 C6 116.2(21) . .
O24 C5 C6 112.5(23) . .
C7A C6 C8 119.6(36) . .
C7A C6 C5 117.9(31) . .
C8 C6 C5 121.6(31) . .
C7A C6 C7B 43.2(24) . .
C8 C6 C7B 123.3(32) . .
C5 C6 C7B 105.4(27) . .
C7B C7A C6 86.8(40) . .
C7A C7B C6 50.0(30) . .
O11 C9 O16 135.0(25) . .
O11 C9 C10 115.2(26) . .
O16 C9 C10 109.1(26) . .
O11 C9 Mo2B 27.3(11) . .
O16 C9 Mo2B 111.0(17) . .
C10 C9 Mo2B 139.4(23) . .
O11 C9 Mo3B 109.8(17) . .
O16 C9 Mo3B 28.5(11) . .
C10 C9 Mo3B 134.7(23) . .
Mo2B C9 Mo3B 83.7(8) . .
C11 C10 C12 114.3(43) . .
C11 C10 C9 125.1(41) . .
C12 C10 C9 118.6(39) . .
O198 O197 O199 108.0(62) . 2
O201 O199 O197 122.1(100) . 2

loop_
_geom_bond_atom_site_label_1
_geom_bond_atom_site_label_2
_geom_bond_distance
_geom_bond_site_symmetry_2
Mo1 O6 1.665(12) .
Mo1 O4 1.780(10) .
Mo1 O3 1.786(9) .
Mo1 O2 2.056(10) .
Mo1 O1 2.065(8) .
Mo1 O5 2.339(11) .
Mo2A Mo2B 0.826(10) .
Mo2A O10 1.610(15) .
Mo2A O9 1.744(14) .
Mo2A O8 1.861(11) .
Mo2A O3 2.059(10) .
Mo2A O7 2.154(10) .
Mo2A O11 2.26(2) .
Mo2B O11 1.53(2) .
Mo2B O9 1.63(2) .
Mo2B O3 1.860(13) .
Mo2B O8 2.133(15) .
Mo2B O7 2.297(14) .
Mo2B O10 2.40(2) .
Mo2B C9 2.55(3) .
Mo3A Mo3B 0.773(11) .
Mo3A O15 1.566(14) .
Mo3A O14 1.729(12) .
Mo3A O8 1.869(11) .
Mo3A O13 2.034(10) .
Mo3A O12 2.166(10) .
Mo3A O16 2.28(2) .
Mo3B O16 1.59(2) .
Mo3B O14 1.60(2) .
Mo3B O13 1.855(14) .
Mo3B O8 2.11(2) .
Mo3B O15 2.31(2) .
Mo3B O12 2.310(15) .
Mo3B C9 2.62(3) .
Mo4 O20 1.672(12) .
Mo4 O19 1.773(10) .
Mo4 O13 1.806(9) .
Mo4 O18 2.027(9) .
Mo4 O17 2.034(8) .
Mo4 O21 2.346(10) .
Mo5 O25 1.671(11) .
Mo5 O26 1.720(10) .
Mo5 O23 1.897(9) .
Mo5 O19 2.032(10) .
Mo5 O22 2.185(9) .
Mo5 O24 2.223(13) .
Mo6 O31 1.713(13) .
Mo6 O29 1.721(11) .
Mo6 O23 1.901(9) .
Mo6 O28 2.018(10) .
Mo6 O27 2.163(9) .
Mo6 O30 2.17(2) .
Mo7 O28 1.770(10) 6
Mo7 O28 1.770(10) .
Mo7 O33 1.80(2) .
Mo7 O32 2.043(9) .
Mo7 O32 2.043(9) 6
Mo7 O34 2.24(2) .
Mo8 O37 1.702(10) .
Mo8 O7 1.757(9) .
Mo8 O36 1.839(9) .
Mo8 O2 2.059(9) .
Mo8 O35 2.093(8) .
Mo8 O38 2.341(12) .
Mo9 O42 1.692(9) .
Mo9 O12 1.734(10) .
Mo9 O39 1.843(9) .
Mo9 O18 2.061(9) .
Mo9 O40 2.088(7) .
Mo9 O41 2.333(11) .
Mo10 O46 1.676(8) .
Mo10 O40 2.004(8) .
Mo10 O17 2.005(8) .
Mo10 O44 2.005(8) .
Mo10 O18 2.020(8) .
Mo10 O43 2.095(8) .
Mo10 O45 2.222(8) .
Mo11 O48 1.685(9) .
Mo11 O22 1.755(9) .
Mo11 O47 1.830(8) .
Mo11 O17 2.081(8) .
Mo11 O44 2.092(8) .
Mo11 O49 2.355(9) .
Mo12 O52 1.698(10) .
Mo12 O27 1.750(9) .
Mo12 O50 1.815(8) .
Mo12 O32 2.070(8) .
Mo12 O51 2.078(8) .
Mo12 O53 2.316(11) .
Mo13 O55 1.669(13) .
Mo13 O32 2.002(8) .
Mo13 O32 2.002(8) 6
Mo13 O51 2.024(8) 6
Mo13 O51 2.024(8) .
Mo13 O56 2.114(13) .
Mo13 O54 2.233(11) .
Mo14 O61 1.662(9) .
Mo14 O60 1.889(8) 2
Mo14 O59 1.941(9) .
Mo14 O36 1.961(9) .
Mo14 O57 2.014(8) .
Mo14 O58 2.297(8) .
Mo15 O65 1.691(8) .
Mo15 O63 1.917(8) .
Mo15 O64 1.928(9) .
Mo15 O39 1.966(9) .
Mo15 O57 1.992(8) .
Mo15 O62 2.314(8) .
Mo16 O68 1.697(8) .
Mo16 O63 1.847(8) .
Mo16 O66 1.874(8) .
Mo16 O40 2.006(8) .
Mo16 O43 2.065(8) .
Mo16 O67 2.441(7) .
Mo17 O72 1.695(8) .
Mo17 O70 1.840(8) .
Mo17 O71 1.855(8) .
Mo17 O44 2.012(7) .
Mo17 O43 2.093(7) .
Mo17 O69 2.459(7) .
Mo18 O74 1.672(8) .
Mo18 O70 1.912(8) .
Mo18 O73 1.915(8) .
Mo18 O47 1.982(8) .
Mo18 O76 1.997(8) .
Mo18 O75 2.346(7) .
Mo19 O80 1.695(9) .
Mo19 O79 1.919(8) .
Mo19 O77 1.935(9) .
Mo19 O50 1.993(8) .
Mo19 O76 1.998(8) .
Mo19 O78 2.325(7) .
Mo20 O83 1.684(9) .
Mo20 O79 1.837(8) .
Mo20 O82 1.842(9) .
Mo20 O51 2.010(8) .
Mo20 O56 2.059(4) .
Mo20 O81 2.451(8) .
Mo21 O86 1.686(9) .
Mo21 O85 1.772(8) .
Mo21 O58 1.950(8) .
Mo21 O62 1.956(8) .
Mo21 O57 2.105(8) .
Mo21 O84 2.492(8) .
Mo22 O88 1.702(8) .
Mo22 O45 1.755(8) .
Mo22 O69 1.944(7) .
Mo22 O67 1.972(8) .
Mo22 O87 2.109(8) .
Mo22 O43 2.488(7) .
Mo23 O91 1.700(8) .
Mo23 O90 1.775(8) .
Mo23 O75 1.956(7) .
Mo23 O78 1.961(8) .
Mo23 O76 2.096(8) .
Mo23 O89 2.475(8) .
Mo24 O93 1.697(12) .
Mo24 O54 1.752(11) .
Mo24 O81 1.952(8) .
Mo24 O81 1.952(8) 6
Mo24 O92 2.099(11) .
Mo24 O56 2.478(12) .
Mo25 O94 1.670(9) .
Mo25 O59 1.860(9) .
Mo25 O60 1.862(8) .
Mo25 O35 2.007(9) 2
Mo25 O84 2.062(8) .
Mo25 O58 2.426(8) .
Mo26 O97 1.690(9) .
Mo26 O95 1.849(8) .
Mo26 O64 1.880(9) .
Mo26 O96 2.007(8) .
Mo26 O84 2.081(8) .
Mo26 O62 2.423(8) .
Mo27 O98 1.684(8) .
Mo27 O95 1.910(8) .
Mo27 O66 1.953(8) .
Mo27 O99 1.968(8) .
Mo27 O87 1.993(7) .
Mo27 O67 2.319(8) .
Mo28 O102 1.678(8) .
Mo28 O100 1.908(8) .
Mo28 O71 1.937(8) .
Mo28 O101 1.996(8) .
Mo28 O87 2.012(7) .
Mo28 O69 2.347(8) .
Mo29 O103 1.680(8) .
Mo29 O100 1.847(8) .
Mo29 O73 1.857(8) .
Mo29 O104 2.015(8) .
Mo29 O89 2.070(8) .
Mo29 O75 2.444(8) .
Mo30 O107 1.673(8) .
Mo30 O105 1.848(8) .
Mo30 O77 1.865(9) .
Mo30 O106 2.009(8) .
Mo30 O89 2.074(8) .
Mo30 O78 2.444(8) .
Mo31 O109 1.673(9) .
Mo31 O105 1.899(8) .
Mo31 O82 1.958(9) .
Mo31 O108 1.974(9) .
Mo31 O92 2.002(4) .
Mo31 O81 2.336(8) .
Mo32 O110 1.657(10) .
Mo32 O2 1.982(9) 2
Mo32 O1 2.007(8) 2
Mo32 O35 2.007(8) 2
Mo32 O96 2.014(8) .
Mo32 O84 2.100(8) .
Mo32 O85 2.220(9) .
Mo33 O111 1.680(9) .
Mo33 O113 1.750(9) .
Mo33 O99 1.832(8) .
Mo33 O1 2.049(8) 2
Mo33 O96 2.086(8) .
Mo33 O112 2.351(10) .
Mo34 O115 1.687(9) .
Mo34 O117 1.749(9) .
Mo34 O101 1.825(8) .
Mo34 O114 2.070(8) .
Mo34 O104 2.082(8) .
Mo34 O116 2.348(10) .
Mo35 O119 1.670(8) .
Mo35 O118 1.990(8) .
Mo35 O114 1.994(8) .
Mo35 O106 1.996(7) .
Mo35 O104 2.013(8) .
Mo35 O89 2.109(8) .
Mo35 O90 2.213(8) .
Mo36 O120 1.691(9) .
Mo36 O121 1.764(9) .
Mo36 O108 1.834(8) .
Mo36 O118 2.067(8) .
Mo36 O106 2.087(7) .
Mo36 O122 2.326(10) .
Mo37 O126 1.688(11) .
Mo37 O124 1.695(10) .
Mo37 O123 1.902(9) .
Mo37 O4 2.010(10) 2
Mo37 O113 2.190(9) .
Mo37 O125 2.204(13) .
Mo38 O130 1.707(11) .
Mo38 O129 1.711(12) .
Mo38 O123 1.910(9) .
Mo38 O127 2.006(10) .
Mo38 O117 2.203(9) .
Mo38 O128 2.21(2) .
Mo39 O131 1.700(12) .
Mo39 O132 1.767(10) .
Mo39 O127 1.768(10) .
Mo39 O118 2.049(8) .
Mo39 O114 2.053(8) .
Mo39 O133 2.295(12) .
Mo40 Mo4J 0.662(9) .
Mo40 O136 1.58(2) .
Mo40 O135 1.79(2) .
Mo40 O134 1.867(9) .
Mo40 O132 2.040(13) .
Mo40 O121 2.077(13) .
Mo40 O137 2.37(2) .
Mo4J O135 1.67(2) .
Mo4J O137 1.73(2) .
Mo4J O134 1.884(12) .
Mo4J O132 1.983(13) .
Mo4J O121 2.146(12) .
Mo4J O136 2.24(2) .
O1 Mo32 2.006(8) 2
O1 Mo33 2.049(8) 2
O2 Mo32 1.981(9) 2
O4 Mo37 2.010(10) 2
O11 C9 1.28(3) .
O16 C9 1.31(3) .
O24 C5 1.27(2) .
O30 C5 1.22(2) .
O35 Mo25 2.007(9) 2
O35 Mo32 2.007(8) 2
O56 Mo20 2.059(4) 6
O60 Mo14 1.889(8) 2
O92 Mo31 2.002(4) 6
O125 C1 1.24(2) .
O128 C1 1.27(2) .
O134 Mo40 1.867(9) 6
O134 Mo4J 1.884(12) 6
C1 C2 1.52(3) .
C2 C4A 1.42(5) .
C2 C3 1.46(5) .
C2 C4B 1.65(5) .
C4A C4B 1.10(5) .
C5 C6 1.61(4) .
C6 C7A 1.34(5) .
C6 C8 1.40(4) .
C6 C7B 1.75(6) .
C7A C7B 1.20(6) .
C9 C10 1.50(4) .
C10 C11 1.23(5) .
C10 C12 1.31(5) .
O185 O186 1.76(4) .
O187 O188 1.55(9) .
O189 O190 1.36(5) .
O192 O192 1.67(8) 6
O194 O194 1.36(10) 2
O197 O198 1.52(5) .
O197 O199 1.66(14) 2
O199 O201 1.29(19) .
O199 O197 1.66(14) 2
O202 O202 1.23(9) 6
